data_4029739
loop_
_publ_author_name
'Armstrong, David R.'
'Balloch, Liam'
'Hevia, Eva'
'Kennedy, Alan R.'
'Mulvey, Robert E.'
'O'Hara, Charles T'
'Robertson, Stuart D.'

_publ_section_title
;
 Meta-metallation of N,N-dimethylaniline: Contrasting direct
 sodium-mediated zincation with indirect sodiation-dialkylzinc
 co-complexation.
;
_journal_name_full 'Beilstein journal of organic chemistry'
_journal_page_first 1234
_journal_page_last 1248
_journal_paper_doi 10.3762/bjoc.7.144
_journal_volume 7
_journal_year 2011
_chemical_formula_moiety '2(C26 H45 N4 Na Zn), C12 H32 N4 Na, C18 H42 N Zn2'
_chemical_formula_sum 'C82 H164 N13 Na3 Zn4'
_chemical_formula_weight 1662.71
_chemical_name_systematic
; 
 ? 
;
_space_group_IT_number 2
_symmetry_cell_setting triclinic
_symmetry_space_group_name_Hall '-P 1'
_symmetry_space_group_name_H-M 'P -1'
_atom_sites_solution_hydrogens geom
_atom_sites_solution_primary patterson
_atom_sites_solution_secondary difmap
_audit_creation_method SHELXL-97
_cell_angle_alpha 86.732(2)
_cell_angle_beta 82.721(2)
_cell_angle_gamma 87.247(2)
_cell_formula_units_Z 2
_cell_length_a 9.3229(2)
_cell_length_b 20.0052(4)
_cell_length_c 26.2813(6)
_cell_measurement_reflns_used 15425
_cell_measurement_temperature 123(2)
_cell_measurement_theta_max 28.8307
_cell_measurement_theta_min 2.9363
_cell_volume 4850.10(18)
_computing_cell_refinement
;
CrysAlisPro, Oxford Diffraction Ltd.,
Version 1.171.33.55 (release 05-01-2010 CrysAlis171 .NET)
(compiled Jan  5 2010,16:28:46)
;
_computing_data_collection
;
CrysAlisPro, Oxford Diffraction Ltd.,
Version 1.171.33.55 (release 05-01-2010 CrysAlis171 .NET)
(compiled Jan  5 2010,16:28:46)
;
_computing_data_reduction
;
CrysAlisPro, Oxford Diffraction Ltd.,
Version 1.171.33.55 (release 05-01-2010 CrysAlis171 .NET)
(compiled Jan  5 2010,16:28:46)
;
_computing_structure_refinement 'SHELXL-97 (Sheldrick, 1997)'
_computing_structure_solution 'SHELXS-97 (Sheldrick, 1990)'
_diffrn_ambient_temperature 123(2)
_diffrn_measured_fraction_theta_full 0.998
_diffrn_measured_fraction_theta_max 0.998
_diffrn_measurement_device_type 'Xcalibur, Eos'
_diffrn_radiation_monochromator graphite
_diffrn_radiation_source 'fine-focus sealed tube'
_diffrn_radiation_type MoK\a
_diffrn_radiation_wavelength 0.71073
_diffrn_reflns_av_R_equivalents 0.0630
_diffrn_reflns_av_sigmaI/netI 0.1344
_diffrn_reflns_limit_h_max 11
_diffrn_reflns_limit_h_min -11
_diffrn_reflns_limit_k_max 24
_diffrn_reflns_limit_k_min -24
_diffrn_reflns_limit_l_max 32
_diffrn_reflns_limit_l_min -32
_diffrn_reflns_number 57508
_diffrn_reflns_theta_full 26.00
_diffrn_reflns_theta_max 26.00
_diffrn_reflns_theta_min 2.94
_exptl_absorpt_coefficient_mu 1.035
_exptl_absorpt_correction_T_max 1.00000
_exptl_absorpt_correction_T_min 0.78380
_exptl_absorpt_correction_type multi-scan
_exptl_absorpt_process_details
;
CrysAlisPro, Oxford Diffraction Ltd.,
Version 1.171.33.55 (release 05-01-2010 CrysAlis171 .NET)
(compiled Jan  5 2010,16:28:46)
Empirical absorption correction using spherical harmonics,
 implemented in SCALE3 ABSPACK scaling algorithm.
;
_exptl_crystal_colour colourless
_exptl_crystal_density_diffrn 1.139
_exptl_crystal_density_method 'not measured'
_exptl_crystal_description needle
_exptl_crystal_F_000 1800
_exptl_crystal_size_max 0.36
_exptl_crystal_size_mid 0.04
_exptl_crystal_size_min 0.02
_refine_diff_density_max 0.969
_refine_diff_density_min -0.682
_refine_diff_density_rms 0.059
_refine_ls_extinction_method none
_refine_ls_goodness_of_fit_ref 0.809
_refine_ls_hydrogen_treatment constr
_refine_ls_matrix_type full
_refine_ls_number_parameters 956
_refine_ls_number_reflns 19054
_refine_ls_number_restraints 56
_refine_ls_restrained_S_all 0.839
_refine_ls_R_factor_all 0.0996
_refine_ls_R_factor_gt 0.0413
_refine_ls_shift/su_max 0.002
_refine_ls_shift/su_mean 0.000
_refine_ls_structure_factor_coef Fsqd
_refine_ls_weighting_details 'calc w=1/[\s^2^(Fo^2^)+(0.0253P)^2^+0.0000P] where P=(Fo^2^+2Fc^2^)/3'
_refine_ls_weighting_scheme calc
_refine_ls_wR_factor_gt 0.0618
_refine_ls_wR_factor_ref 0.0680
_reflns_number_gt 10344
_reflns_number_total 19054
_reflns_threshold_expression >2sigma(I)
_cod_data_source_file 1860-5397-7-144-S2.txt
_cod_data_source_block srlb1007
_cod_original_sg_symbol_H-M P-1
_cod_database_code 4029739

loop_
_symmetry_equiv_pos_as_xyz
'x, y, z'
'-x, -y, -z'

loop_
_atom_site_label
_atom_site_type_symbol
_atom_site_fract_x
_atom_site_fract_y
_atom_site_fract_z
_atom_site_U_iso_or_equiv
_atom_site_adp_type
_atom_site_occupancy
_atom_site_symmetry_multiplicity
_atom_site_calc_flag
_atom_site_refinement_flags
_atom_site_disorder_assembly
_atom_site_disorder_group
Zn1 Zn -0.24107(4) 0.733557(15) 0.602320(12) 0.02083(9) Uani 1 1 d . B .
C40 C -0.1674(3) 0.82702(13) 0.58358(11) 0.0250(8) Uani 1 1 d . . .
C41 C -0.0240(4) 0.82379(15) 0.54877(13) 0.0515(11) Uani 1 1 d . . .
H41A H 0.0077 0.8693 0.5393 0.077 Uiso 1 1 calc R . .
H41B H -0.0363 0.8011 0.5176 0.077 Uiso 1 1 calc R . .
H41C H 0.0489 0.7989 0.5669 0.077 Uiso 1 1 calc R . .
C42 C -0.2751(4) 0.86815(15) 0.55381(13) 0.0503(10) Uani 1 1 d . . .
H42A H -0.2385 0.9129 0.5446 0.075 Uiso 1 1 calc R . .
H42B H -0.3687 0.8722 0.5753 0.075 Uiso 1 1 calc R . .
H42C H -0.2870 0.8457 0.5225 0.075 Uiso 1 1 calc R . .
C43 C -0.1463(4) 0.86353(15) 0.63083(12) 0.0561(11) Uani 1 1 d . . .
H43A H -0.1106 0.9082 0.6204 0.084 Uiso 1 1 calc R . .
H43B H -0.0757 0.8381 0.6498 0.084 Uiso 1 1 calc R . .
H43C H -0.2388 0.8679 0.6529 0.084 Uiso 1 1 calc R . .
N1 N -0.1130(3) 0.57555(11) 0.59504(9) 0.0248(6) Uani 1 1 d . B .
C10 C -0.0492(3) 0.61187(14) 0.54807(10) 0.0324(8) Uani 1 1 d . . .
H10A H 0.0545 0.6000 0.5418 0.049 Uiso 1 1 calc R . .
H10B H -0.0631 0.6602 0.5522 0.049 Uiso 1 1 calc R . .
H10C H -0.0966 0.5996 0.5189 0.049 Uiso 1 1 calc R . .
C11 C -0.0746(3) 0.50380(13) 0.59075(12) 0.0382(9) Uani 1 1 d . . .
H11A H 0.0307 0.4967 0.5882 0.057 Uiso 1 1 calc R . .
H11B H -0.1090 0.4881 0.5600 0.057 Uiso 1 1 calc R . .
H11C H -0.1200 0.4787 0.6212 0.057 Uiso 1 1 calc R . .
C12 C -0.0864(3) 0.60390(13) 0.64213(11) 0.0222(7) Uani 1 1 d . B .
C13 C -0.1437(3) 0.66974(13) 0.65119(10) 0.0198(7) Uani 1 1 d . B .
C14 C -0.1250(3) 0.69249(14) 0.69920(10) 0.0257(8) Uani 1 1 d . . .
H14A H -0.1604 0.7365 0.7071 0.031 Uiso 1 1 calc R . .
C15 C -0.0579(3) 0.65448(15) 0.73593(11) 0.0300(8) Uani 1 1 d . . .
H15A H -0.0506 0.6721 0.7683 0.036 Uiso 1 1 calc R . .
C16 C -0.0019(3) 0.59105(15) 0.72524(11) 0.0323(8) Uani 1 1 d . . .
H16A H 0.0455 0.5648 0.7499 0.039 Uiso 1 1 calc R . .
C17 C -0.0158(3) 0.56631(14) 0.67836(11) 0.0269(8) Uani 1 1 d . . .
H17A H 0.0236 0.5228 0.6706 0.032 Uiso 1 1 calc R . .
N2 N -0.5932(3) 0.71216(11) 0.64742(9) 0.0265(6) Uani 1 1 d . B .
C20 C -0.5326(3) 0.76760(14) 0.66990(11) 0.0345(8) Uani 1 1 d . . .
H20A H -0.5940 0.8082 0.6657 0.052 Uiso 1 1 calc R . .
H20B H -0.4349 0.7751 0.6526 0.052 Uiso 1 1 calc R . .
H20C H -0.5283 0.7569 0.7065 0.052 Uiso 1 1 calc R . .
C21 C -0.7452(4) 0.70678(17) 0.66943(12) 0.0506(11) Uani 1 1 d . . .
H21A H -0.8014 0.7465 0.6585 0.076 Uiso 1 1 calc R . .
H21B H -0.7518 0.7037 0.7070 0.076 Uiso 1 1 calc R . .
H21C H -0.7840 0.6666 0.6575 0.076 Uiso 1 1 calc R . .
C22 C -0.5641(3) 0.71067(12) 0.59252(11) 0.0225(7) Uani 1 1 d . B .
C23 C -0.4194(3) 0.71062(12) 0.57007(11) 0.0234(7) Uani 1 1 d . B .
C24 C -0.3992(4) 0.70339(13) 0.51682(11) 0.0282(8) Uani 1 1 d . . .
H24A H -0.3030 0.7035 0.4999 0.034 Uiso 1 1 calc R . .
C25 C -0.5087(4) 0.69620(14) 0.48756(12) 0.0403(9) Uani 1 1 d . . .
H25A H -0.4878 0.6905 0.4517 0.048 Uiso 1 1 calc R . .
C26 C -0.6484(4) 0.69735(14) 0.51092(13) 0.0416(9) Uani 1 1 d . . .
H26A H -0.7257 0.6930 0.4912 0.050 Uiso 1 1 calc R . .
C27 C -0.6773(4) 0.70486(14) 0.56345(13) 0.0340(8) Uani 1 1 d . . .
H27A H -0.7744 0.7060 0.5796 0.041 Uiso 1 1 calc R . .
Na1 Na -0.38713(12) 0.60285(5) 0.63249(4) 0.0277(3) Uani 1 1 d . . .
N3 N -0.4705(3) 0.54126(12) 0.71433(9) 0.0356(7) Uani 1 1 d D B .
N4 N -0.5133(3) 0.50544(12) 0.60879(9) 0.0355(7) Uani 1 1 d D B .
Zn2 Zn 0.29832(4) 0.772901(15) -0.116592(12) 0.01962(9) Uani 1 1 d . D .
C80 C 0.2237(3) 0.67877(12) -0.10327(10) 0.0185(7) Uani 1 1 d . . .
C81 C 0.1201(3) 0.67837(13) -0.05323(11) 0.0307(8) Uani 1 1 d . . .
H81A H 0.0862 0.6330 -0.0448 0.046 Uiso 1 1 calc R . .
H81B H 0.0371 0.7092 -0.0574 0.046 Uiso 1 1 calc R . .
H81C H 0.1706 0.6926 -0.0254 0.046 Uiso 1 1 calc R . .
C82 C 0.1420(3) 0.65740(14) -0.14588(11) 0.0352(9) Uani 1 1 d . . .
H82A H 0.1079 0.6120 -0.1374 0.053 Uiso 1 1 calc R . .
H82B H 0.2065 0.6579 -0.1784 0.053 Uiso 1 1 calc R . .
H82C H 0.0589 0.6885 -0.1493 0.053 Uiso 1 1 calc R . .
C83 C 0.3456(3) 0.62693(13) -0.09567(11) 0.0311(8) Uani 1 1 d . . .
H83A H 0.3045 0.5833 -0.0853 0.047 Uiso 1 1 calc R . .
H83B H 0.4004 0.6408 -0.0689 0.047 Uiso 1 1 calc R . .
H83C H 0.4103 0.6234 -0.1279 0.047 Uiso 1 1 calc R . .
N5 N 0.6451(3) 0.80010(10) -0.15947(8) 0.0213(6) Uani 1 1 d . D .
C50 C 0.5923(3) 0.74444(14) -0.18468(11) 0.0312(8) Uani 1 1 d . . .
H50A H 0.6514 0.7037 -0.1783 0.047 Uiso 1 1 calc R . .
H50B H 0.5989 0.7551 -0.2217 0.047 Uiso 1 1 calc R . .
H50C H 0.4912 0.7372 -0.1709 0.047 Uiso 1 1 calc R . .
C51 C 0.7957(3) 0.81058(14) -0.18129(11) 0.0332(8) Uani 1 1 d . . .
H51A H 0.8567 0.7716 -0.1721 0.050 Uiso 1 1 calc R . .
H51B H 0.8295 0.8507 -0.1675 0.050 Uiso 1 1 calc R . .
H51C H 0.8016 0.8164 -0.2188 0.050 Uiso 1 1 calc R . .
C52 C 0.6188(3) 0.79445(12) -0.10399(11) 0.0215(7) Uani 1 1 d . D .
C53 C 0.4738(3) 0.79236(12) -0.08116(11) 0.0204(7) Uani 1 1 d . D .
C54 C 0.4553(4) 0.79391(13) -0.02723(11) 0.0271(8) Uani 1 1 d . . .
H54A H 0.3598 0.7926 -0.0098 0.033 Uiso 1 1 calc R . .
C55 C 0.5685(4) 0.79729(14) 0.00172(12) 0.0354(9) Uani 1 1 d . . .
H55A H 0.5497 0.7996 0.0380 0.042 Uiso 1 1 calc R . .
C56 C 0.7087(4) 0.79735(13) -0.02232(12) 0.0356(9) Uani 1 1 d . . .
H56A H 0.7875 0.7984 -0.0028 0.043 Uiso 1 1 calc R . .
C57 C 0.7330(3) 0.79585(13) -0.07524(12) 0.0279(8) Uani 1 1 d . . .
H57A H 0.8294 0.7958 -0.0921 0.033 Uiso 1 1 calc R . .
N6 N 0.1684(3) 0.92596(11) -0.09650(9) 0.0268(6) Uani 1 1 d . D .
C60 C 0.1026(3) 0.88390(14) -0.05321(11) 0.0351(9) Uani 1 1 d . . .
H60A H -0.0018 0.8943 -0.0476 0.053 Uiso 1 1 calc R . .
H60B H 0.1457 0.8926 -0.0222 0.053 Uiso 1 1 calc R . .
H60C H 0.1199 0.8366 -0.0608 0.053 Uiso 1 1 calc R . .
C61 C 0.1329(4) 0.99657(13) -0.08528(12) 0.0458(10) Uani 1 1 d . . .
H61A H 0.0281 1.0053 -0.0835 0.069 Uiso 1 1 calc R . .
H61B H 0.1824 1.0257 -0.1125 0.069 Uiso 1 1 calc R . .
H61C H 0.1647 1.0057 -0.0523 0.069 Uiso 1 1 calc R . .
C62 C 0.1415(3) 0.90630(13) -0.14601(11) 0.0246(8) Uani 1 1 d . D .
C63 C 0.1984(3) 0.84255(13) -0.16117(10) 0.0215(7) Uani 1 1 d . D .
C64 C 0.1775(3) 0.82728(15) -0.21086(11) 0.0300(8) Uani 1 1 d . . .
H64A H 0.2114 0.7846 -0.2225 0.036 Uiso 1 1 calc R . .
C65 C 0.1098(3) 0.87099(18) -0.24419(12) 0.0392(9) Uani 1 1 d . . .
H65A H 0.1004 0.8586 -0.2779 0.047 Uiso 1 1 calc R . .
C66 C 0.0571(3) 0.93204(17) -0.22785(13) 0.0434(10) Uani 1 1 d . . .
H66A H 0.0107 0.9623 -0.2504 0.052 Uiso 1 1 calc R . .
C67 C 0.0707(3) 0.95002(15) -0.17894(13) 0.0325(8) Uani 1 1 d . . .
H67A H 0.0319 0.9922 -0.1676 0.039 Uiso 1 1 calc R . .
Na2 Na 0.43764(12) 0.90714(5) -0.13575(4) 0.0250(3) Uani 1 1 d . . .
N7 N 0.5128(3) 0.97366(11) -0.21583(9) 0.0336(7) Uani 1 1 d D D .
N8 N 0.5661(3) 1.00479(12) -0.11014(10) 0.0384(7) Uani 1 1 d D D .
Na3 Na 0.5000 0.5000 0.0000 0.0411(5) Uani 1 2 d S . .
N9 N 0.2821(3) 0.44137(12) 0.03700(10) 0.0376(7) Uani 1 1 d D A .
N10 N 0.4739(3) 0.41478(12) -0.06265(9) 0.0330(7) Uani 1 1 d D A .
Na4 Na -0.5000 1.0000 0.5000 0.0483(6) Uani 1 2 d S . .
N11 N -0.3143(3) 1.00112(13) 0.42166(9) 0.0403(7) Uani 1 1 d D . .
N12 N -0.5957(3) 0.92602(12) 0.44002(10) 0.0406(8) Uani 1 1 d D . .
Zn3 Zn 0.05561(4) 0.745814(16) 0.301619(12) 0.02336(10) Uani 1 1 d . . .
Zn4 Zn -0.02357(4) 0.736368(15) 0.185801(12) 0.02252(9) Uani 1 1 d . . .
C100 C -0.0192(3) 0.79049(13) 0.11795(10) 0.0241(7) Uani 1 1 d . . .
C101 C 0.0868(3) 0.84665(14) 0.11081(11) 0.0342(8) Uani 1 1 d . . .
H10D H 0.0816 0.8702 0.0773 0.051 Uiso 1 1 calc R . .
H10E H 0.1852 0.8278 0.1124 0.051 Uiso 1 1 calc R . .
H10F H 0.0620 0.8781 0.1381 0.051 Uiso 1 1 calc R . .
C102 C -0.1714(3) 0.82062(14) 0.11383(11) 0.0341(8) Uani 1 1 d . . .
H10G H -0.1724 0.8457 0.0807 0.051 Uiso 1 1 calc R . .
H10H H -0.1993 0.8509 0.1417 0.051 Uiso 1 1 calc R . .
H10I H -0.2399 0.7846 0.1164 0.051 Uiso 1 1 calc R . .
C103 C 0.0212(3) 0.74520(14) 0.07261(10) 0.0341(8) Uani 1 1 d . . .
H10J H 0.0202 0.7720 0.0403 0.051 Uiso 1 1 calc R . .
H10K H -0.0490 0.7100 0.0743 0.051 Uiso 1 1 calc R . .
H10L H 0.1182 0.7247 0.0744 0.051 Uiso 1 1 calc R . .
C110 C -0.0274(3) 0.63522(13) 0.19897(10) 0.0256(8) Uani 1 1 d . . .
C111 C -0.0242(4) 0.61166(14) 0.25476(11) 0.0427(10) Uani 1 1 d . . .
H11D H -0.0321 0.5629 0.2583 0.064 Uiso 1 1 calc R . .
H11E H -0.1054 0.6331 0.2761 0.064 Uiso 1 1 calc R . .
H11F H 0.0671 0.6237 0.2660 0.064 Uiso 1 1 calc R . .
C112 C -0.1678(4) 0.61310(16) 0.18334(12) 0.0510(10) Uani 1 1 d . . .
H11G H -0.1715 0.5642 0.1878 0.076 Uiso 1 1 calc R . .
H11H H -0.1733 0.6270 0.1472 0.076 Uiso 1 1 calc R . .
H11I H -0.2496 0.6338 0.2049 0.076 Uiso 1 1 calc R . .
C113 C 0.0959(4) 0.59923(14) 0.16684(12) 0.0530(11) Uani 1 1 d . . .
H11J H 0.0869 0.5507 0.1726 0.079 Uiso 1 1 calc R . .
H11K H 0.1884 0.6120 0.1767 0.079 Uiso 1 1 calc R . .
H11L H 0.0921 0.6117 0.1304 0.079 Uiso 1 1 calc R . .
C120 C 0.2674(3) 0.75372(13) 0.27312(11) 0.0286(8) Uani 1 1 d . . .
C121 C 0.2962(3) 0.76443(16) 0.21430(11) 0.0441(9) Uani 1 1 d . . .
H12A H 0.3998 0.7701 0.2040 0.066 Uiso 1 1 calc R . .
H12B H 0.2414 0.8046 0.2033 0.066 Uiso 1 1 calc R . .
H12C H 0.2656 0.7254 0.1982 0.066 Uiso 1 1 calc R . .
C122 C 0.3580(4) 0.69235(15) 0.28829(13) 0.0501(10) Uani 1 1 d . . .
H12D H 0.4598 0.6986 0.2750 0.075 Uiso 1 1 calc R . .
H12E H 0.3244 0.6527 0.2738 0.075 Uiso 1 1 calc R . .
H12F H 0.3482 0.6862 0.3258 0.075 Uiso 1 1 calc R . .
C123 C 0.3228(3) 0.81420(15) 0.29677(12) 0.0447(9) Uani 1 1 d . . .
H12G H 0.4253 0.8193 0.2841 0.067 Uiso 1 1 calc R . .
H12H H 0.3113 0.8073 0.3343 0.067 Uiso 1 1 calc R . .
H12I H 0.2671 0.8547 0.2871 0.067 Uiso 1 1 calc R . .
C130 C -0.0334(4) 0.72304(15) 0.37536(11) 0.0345(9) Uani 1 1 d . . .
C131 C -0.1486(4) 0.67103(15) 0.38105(11) 0.0451(10) Uani 1 1 d . . .
H13A H -0.1847 0.6633 0.4175 0.068 Uiso 1 1 calc R . .
H13B H -0.1067 0.6290 0.3672 0.068 Uiso 1 1 calc R . .
H13C H -0.2287 0.6872 0.3622 0.068 Uiso 1 1 calc R . .
C132 C 0.0839(4) 0.69833(17) 0.40782(12) 0.0570(11) Uani 1 1 d . . .
H13D H 0.0401 0.6875 0.4430 0.085 Uiso 1 1 calc R . .
H13E H 0.1537 0.7334 0.4080 0.085 Uiso 1 1 calc R . .
H13F H 0.1337 0.6582 0.3933 0.085 Uiso 1 1 calc R . .
C133 C -0.1019(4) 0.78880(16) 0.39666(11) 0.0588(12) Uani 1 1 d . . .
H13G H -0.1435 0.7806 0.4325 0.088 Uiso 1 1 calc R . .
H13H H -0.1784 0.8055 0.3763 0.088 Uiso 1 1 calc R . .
H13I H -0.0276 0.8222 0.3948 0.088 Uiso 1 1 calc R . .
N13 N -0.0798(3) 0.78815(11) 0.25149(8) 0.0224(6) Uani 1 1 d . . .
C140 C -0.0582(3) 0.86033(13) 0.24698(11) 0.0331(8) Uani 1 1 d . . .
H14E H -0.1167 0.8814 0.2215 0.050 Uiso 1 1 calc R . .
H14F H 0.0442 0.8683 0.2360 0.050 Uiso 1 1 calc R . .
H14G H -0.0877 0.8796 0.2803 0.050 Uiso 1 1 calc R . .
C141 C -0.2349(3) 0.77865(15) 0.26568(11) 0.0404(9) Uani 1 1 d . . .
H14B H -0.2886 0.7993 0.2387 0.061 Uiso 1 1 calc R . .
H14C H -0.2674 0.7997 0.2981 0.061 Uiso 1 1 calc R . .
H14D H -0.2525 0.7306 0.2697 0.061 Uiso 1 1 calc R . .
C1 C 0.2964(8) 0.3761(3) 0.0124(2) 0.0511(15) Uiso 0.60 1 d PD A 1
H1A H 0.2075 0.3505 0.0214 0.061 Uiso 0.60 1 calc PR A 1
H1B H 0.3799 0.3487 0.0230 0.061 Uiso 0.60 1 calc PR A 1
C30 C -0.5628(7) 0.4851(3) 0.6986(2) 0.0365(19) Uiso 0.50 1 d PD B 1
H30A H -0.5647 0.4483 0.7255 0.044 Uiso 0.50 1 calc PR B 1
H30B H -0.6634 0.5033 0.6984 0.044 Uiso 0.50 1 calc PR B 1
C31 C -0.5149(9) 0.4557(3) 0.6477(2) 0.042(2) Uiso 0.50 1 d PD B 1
H31A H -0.4168 0.4345 0.6477 0.050 Uiso 0.50 1 calc PR B 1
H31B H -0.5817 0.4208 0.6417 0.050 Uiso 0.50 1 calc PR B 1
C32 C -0.3515(10) 0.5116(5) 0.7391(4) 0.054(4) Uiso 0.50 1 d PD B 1
H32A H -0.3891 0.4878 0.7712 0.082 Uiso 0.50 1 calc PR B 1
H32B H -0.2889 0.5469 0.7464 0.082 Uiso 0.50 1 calc PR B 1
H32C H -0.2956 0.4801 0.7163 0.082 Uiso 0.50 1 calc PR B 1
C33 C -0.5667(8) 0.5769(4) 0.7529(3) 0.049(2) Uiso 0.50 1 d PD B 1
H33A H -0.6518 0.5954 0.7378 0.073 Uiso 0.50 1 calc PR B 1
H33B H -0.5154 0.6135 0.7649 0.073 Uiso 0.50 1 calc PR B 1
H33C H -0.5976 0.5459 0.7820 0.073 Uiso 0.50 1 calc PR B 1
C34 C -0.6552(8) 0.5273(5) 0.5942(4) 0.035(3) Uiso 0.50 1 d PD B 1
H34A H -0.7048 0.4884 0.5850 0.053 Uiso 0.50 1 calc PR B 1
H34B H -0.6427 0.5596 0.5647 0.053 Uiso 0.50 1 calc PR B 1
H34C H -0.7132 0.5484 0.6232 0.053 Uiso 0.50 1 calc PR B 1
C35 C -0.4278(8) 0.4792(4) 0.5593(3) 0.051(2) Uiso 0.50 1 d PD B 1
H35A H -0.3372 0.4567 0.5674 0.077 Uiso 0.50 1 calc PR B 1
H35B H -0.4061 0.5169 0.5344 0.077 Uiso 0.50 1 calc PR B 1
H35C H -0.4858 0.4474 0.5446 0.077 Uiso 0.50 1 calc PR B 1
C90 C -0.3570(6) 0.9436(3) 0.3913(2) 0.0293(18) Uiso 0.50 1 d PD C 1
H90A H -0.3278 0.9004 0.4080 0.035 Uiso 0.50 1 calc PR C 1
H90B H -0.3045 0.9467 0.3561 0.035 Uiso 0.50 1 calc PR C 1
C91 C -0.5204(6) 0.9455(3) 0.38820(19) 0.0247(15) Uiso 0.50 1 d PD C 1
H91A H -0.5539 0.9911 0.3772 0.030 Uiso 0.50 1 calc PR C 1
H91B H -0.5422 0.9140 0.3628 0.030 Uiso 0.50 1 calc PR C 1
C92 C -0.1672(10) 0.9854(7) 0.4332(6) 0.053(4) Uiso 0.50 1 d PD C 1
H92A H -0.1011 0.9843 0.4011 0.079 Uiso 0.50 1 calc PR C 1
H92B H -0.1634 0.9415 0.4517 0.079 Uiso 0.50 1 calc PR C 1
H92C H -0.1382 1.0197 0.4546 0.079 Uiso 0.50 1 calc PR C 1
C93 C -0.3223(10) 1.0618(3) 0.3904(3) 0.043(2) Uiso 0.50 1 d PD C 1
H93A H -0.2553 1.0578 0.3587 0.064 Uiso 0.50 1 calc PR C 1
H93B H -0.2958 1.0993 0.4092 0.064 Uiso 0.50 1 calc PR C 1
H93C H -0.4212 1.0697 0.3818 0.064 Uiso 0.50 1 calc PR C 1
C94 C -0.5619(8) 0.8565(3) 0.4536(3) 0.039(2) Uiso 0.50 1 d PD C 1
H94A H -0.6153 0.8441 0.4871 0.058 Uiso 0.50 1 calc PR C 1
H94B H -0.4578 0.8502 0.4554 0.058 Uiso 0.50 1 calc PR C 1
H94C H -0.5898 0.8283 0.4276 0.058 Uiso 0.50 1 calc PR C 1
C95 C -0.7550(7) 0.9341(3) 0.4360(3) 0.038(2) Uiso 0.50 1 d PD C 1
H95A H -0.7781 0.9800 0.4235 0.057 Uiso 0.50 1 calc PR C 1
H95B H -0.8097 0.9252 0.4698 0.057 Uiso 0.50 1 calc PR C 1
H95C H -0.7812 0.9024 0.4119 0.057 Uiso 0.50 1 calc PR C 1
C2 C 0.3200(6) 0.3955(3) -0.0453(2) 0.0339(19) Uiso 0.60 1 d PD A 1
H2A H 0.2973 0.3573 -0.0648 0.041 Uiso 0.60 1 calc PR A 1
H2B H 0.2530 0.4336 -0.0529 0.041 Uiso 0.60 1 calc PR A 1
C3 C 0.1652(7) 0.4848(3) 0.0239(2) 0.039(2) Uiso 0.60 1 d PD A 1
H3A H 0.1770 0.4950 -0.0133 0.059 Uiso 0.60 1 calc PR A 1
H3B H 0.1648 0.5265 0.0418 0.059 Uiso 0.60 1 calc PR A 1
H3C H 0.0735 0.4629 0.0342 0.059 Uiso 0.60 1 calc PR A 1
C4 C 0.2638(7) 0.4248(3) 0.09531(17) 0.0287(15) Uiso 0.60 1 d PD A 1
H4A H 0.2613 0.4664 0.1135 0.043 Uiso 0.60 1 calc PR A 1
H4B H 0.3452 0.3956 0.1042 0.043 Uiso 0.60 1 calc PR A 1
H4C H 0.1731 0.4019 0.1053 0.043 Uiso 0.60 1 calc PR A 1
C5 C 0.4891(15) 0.4380(6) -0.1167(3) 0.036(4) Uiso 0.60 1 d PD A 1
H5A H 0.5873 0.4532 -0.1270 0.053 Uiso 0.60 1 calc PR A 1
H5B H 0.4190 0.4751 -0.1216 0.053 Uiso 0.60 1 calc PR A 1
H5C H 0.4711 0.4011 -0.1377 0.053 Uiso 0.60 1 calc PR A 1
C6 C 0.5876(9) 0.3661(4) -0.0539(4) 0.038(3) Uiso 0.60 1 d PD A 1
H6A H 0.5776 0.3264 -0.0732 0.056 Uiso 0.60 1 calc PR A 1
H6B H 0.5813 0.3532 -0.0172 0.056 Uiso 0.60 1 calc PR A 1
H6C H 0.6816 0.3853 -0.0655 0.056 Uiso 0.60 1 calc PR A 1
C70 C 0.6500(6) 0.9943(3) -0.2098(2) 0.0210(18) Uiso 0.50 1 d PD D 1
H70A H 0.6927 1.0189 -0.2414 0.025 Uiso 0.50 1 calc PR D 1
H70B H 0.7146 0.9550 -0.2029 0.025 Uiso 0.50 1 calc PR D 1
C71 C 0.6332(7) 1.0397(3) -0.1648(2) 0.0193(16) Uiso 0.50 1 d PD D 1
H71A H 0.5701 1.0790 -0.1730 0.023 Uiso 0.50 1 calc PR D 1
H71B H 0.7294 1.0563 -0.1609 0.023 Uiso 0.50 1 calc PR D 1
C72 C 0.4059(11) 1.0198(5) -0.2360(4) 0.036(3) Uiso 0.50 1 d PD D 1
H72A H 0.3656 1.0502 -0.2094 0.054 Uiso 0.50 1 calc PR D 1
H72B H 0.3281 0.9944 -0.2464 0.054 Uiso 0.50 1 calc PR D 1
H72C H 0.4521 1.0459 -0.2658 0.054 Uiso 0.50 1 calc PR D 1
C73 C 0.5290(9) 0.9226(3) -0.2578(2) 0.0251(18) Uiso 0.50 1 d PD D 1
H73A H 0.5745 0.9436 -0.2900 0.038 Uiso 0.50 1 calc PR D 1
H73B H 0.4333 0.9077 -0.2626 0.038 Uiso 0.50 1 calc PR D 1
H73C H 0.5895 0.8840 -0.2475 0.038 Uiso 0.50 1 calc PR D 1
C74 C 0.6974(10) 0.9741(6) -0.0924(4) 0.033(4) Uiso 0.50 1 d PD D 1
H74A H 0.7485 0.9465 -0.1192 0.049 Uiso 0.50 1 calc PR D 1
H74B H 0.6714 0.9459 -0.0612 0.049 Uiso 0.50 1 calc PR D 1
H74C H 0.7602 1.0092 -0.0849 0.049 Uiso 0.50 1 calc PR D 1
C75 C 0.5061(8) 1.0585(3) -0.0801(2) 0.0304(18) Uiso 0.50 1 d PD D 1
H75A H 0.5827 1.0886 -0.0754 0.046 Uiso 0.50 1 calc PR D 1
H75B H 0.4621 1.0407 -0.0465 0.046 Uiso 0.50 1 calc PR D 1
H75C H 0.4321 1.0834 -0.0978 0.046 Uiso 0.50 1 calc PR D 1
C30A C -0.5980(7) 0.5115(4) 0.7048(3) 0.046(2) Uiso 0.50 1 d PD B 2
H30C H -0.6723 0.5471 0.6989 0.056 Uiso 0.50 1 calc PR B 2
H30D H -0.6356 0.4837 0.7356 0.056 Uiso 0.50 1 calc PR B 2
C31A C -0.5752(9) 0.4703(3) 0.6612(2) 0.049(2) Uiso 0.50 1 d PD B 2
H31C H -0.6687 0.4513 0.6568 0.059 Uiso 0.50 1 calc PR B 2
H31D H -0.5080 0.4324 0.6691 0.059 Uiso 0.50 1 calc PR B 2
C32A C -0.3549(8) 0.4967(4) 0.7308(3) 0.027(2) Uiso 0.50 1 d PD B 2
H32D H -0.3944 0.4670 0.7597 0.040 Uiso 0.50 1 calc PR B 2
H32E H -0.2798 0.5234 0.7417 0.040 Uiso 0.50 1 calc PR B 2
H32F H -0.3129 0.4697 0.7022 0.040 Uiso 0.50 1 calc PR B 2
C33A C -0.5073(9) 0.5950(4) 0.7521(3) 0.053(2) Uiso 0.50 1 d PD B 2
H33D H -0.5836 0.6254 0.7406 0.080 Uiso 0.50 1 calc PR B 2
H33E H -0.4210 0.6202 0.7545 0.080 Uiso 0.50 1 calc PR B 2
H33F H -0.5413 0.5743 0.7860 0.080 Uiso 0.50 1 calc PR B 2
C34A C -0.6319(9) 0.5366(5) 0.5848(4) 0.041(3) Uiso 0.50 1 d PD B 2
H34D H -0.6949 0.5020 0.5765 0.061 Uiso 0.50 1 d PR B 2
H34E H -0.5943 0.5617 0.5531 0.061 Uiso 0.50 1 d PR B 2
H34F H -0.6874 0.5673 0.6083 0.061 Uiso 0.50 1 d PR B 2
C35A C -0.4463(9) 0.4521(3) 0.5789(3) 0.053(2) Uiso 0.50 1 d PD B 2
H35D H -0.3832 0.4242 0.5993 0.079 Uiso 0.50 1 calc PR B 2
H35E H -0.3886 0.4710 0.5481 0.079 Uiso 0.50 1 calc PR B 2
H35F H -0.5211 0.4247 0.5687 0.079 Uiso 0.50 1 calc PR B 2
C90A C -0.3821(10) 0.9713(4) 0.3829(3) 0.070(3) Uiso 0.50 1 d PD C 2
H90C H -0.3074 0.9582 0.3546 0.084 Uiso 0.50 1 calc PR C 2
H90D H -0.4501 1.0046 0.3686 0.084 Uiso 0.50 1 calc PR C 2
C91A C -0.4612(9) 0.9119(4) 0.4039(3) 0.072(3) Uiso 0.50 1 d PD C 2
H91C H -0.3951 0.8817 0.4221 0.086 Uiso 0.50 1 calc PR C 2
H91D H -0.4880 0.8877 0.3749 0.086 Uiso 0.50 1 calc PR C 2
C92A C -0.1686(10) 0.9738(7) 0.4282(5) 0.051(4) Uiso 0.50 1 d PD C 2
H92D H -0.1063 0.9776 0.3953 0.077 Uiso 0.50 1 calc PR C 2
H92E H -0.1737 0.9266 0.4401 0.077 Uiso 0.50 1 calc PR C 2
H92F H -0.1284 0.9990 0.4536 0.077 Uiso 0.50 1 calc PR C 2
C95A C -0.6232(9) 0.8611(3) 0.4700(3) 0.044(2) Uiso 0.50 1 d PD C 2
H95D H -0.7129 0.8657 0.4936 0.065 Uiso 0.50 1 calc PR C 2
H95E H -0.5423 0.8492 0.4897 0.065 Uiso 0.50 1 calc PR C 2
H95F H -0.6325 0.8258 0.4463 0.065 Uiso 0.50 1 calc PR C 2
C94A C -0.7174(8) 0.9460(4) 0.4152(3) 0.063(3) Uiso 0.50 1 d PD C 2
H94D H -0.7369 0.9110 0.3926 0.094 Uiso 0.50 1 calc PR C 2
H94E H -0.6984 0.9878 0.3947 0.094 Uiso 0.50 1 calc PR C 2
H94F H -0.8017 0.9530 0.4410 0.094 Uiso 0.50 1 calc PR C 2
C93A C -0.2961(11) 1.0745(3) 0.4053(3) 0.061(3) Uiso 0.50 1 d PD C 2
H93D H -0.2371 1.0782 0.3717 0.092 Uiso 0.50 1 calc PR C 2
H93E H -0.2480 1.0961 0.4307 0.092 Uiso 0.50 1 calc PR C 2
H93F H -0.3913 1.0966 0.4030 0.092 Uiso 0.50 1 calc PR C 2
C1A C 0.2624(11) 0.3926(4) 0.0004(3) 0.0511(15) Uiso 0.40 1 d PD A 2
H1X H 0.1643 0.4037 -0.0091 0.061 Uiso 0.40 1 calc PR A 2
H1Z H 0.2545 0.3497 0.0211 0.061 Uiso 0.40 1 calc PR A 2
C2A C 0.3468(8) 0.3750(4) -0.0473(3) 0.026(3) Uiso 0.40 1 d PD A 2
H2A1 H 0.2835 0.3798 -0.0749 0.031 Uiso 0.40 1 calc PR A 2
H2A2 H 0.3790 0.3272 -0.0441 0.031 Uiso 0.40 1 calc PR A 2
C3A C 0.1636(9) 0.4951(4) 0.0409(3) 0.025(2) Uiso 0.40 1 d PD A 2
H3A1 H 0.1657 0.5209 0.0080 0.038 Uiso 0.40 1 calc PR A 2
H3A2 H 0.1782 0.5250 0.0679 0.038 Uiso 0.40 1 calc PR A 2
H3A3 H 0.0698 0.4745 0.0493 0.038 Uiso 0.40 1 calc PR A 2
C4A C 0.2642(13) 0.4004(5) 0.0834(3) 0.063(4) Uiso 0.40 1 d PD A 2
H4A1 H 0.2694 0.4280 0.1127 0.094 Uiso 0.40 1 calc PR A 2
H4A2 H 0.3410 0.3651 0.0824 0.094 Uiso 0.40 1 calc PR A 2
H4A3 H 0.1698 0.3799 0.0870 0.094 Uiso 0.40 1 calc PR A 2
C5A C 0.468(2) 0.4416(9) -0.1155(4) 0.042(7) Uiso 0.40 1 d PD A 2
H5A1 H 0.5507 0.4697 -0.1262 0.063 Uiso 0.40 1 calc PR A 2
H5A2 H 0.3778 0.4687 -0.1172 0.063 Uiso 0.40 1 calc PR A 2
H5A3 H 0.4707 0.4045 -0.1384 0.063 Uiso 0.40 1 calc PR A 2
C6A C 0.5898(14) 0.3595(6) -0.0644(6) 0.056(5) Uiso 0.40 1 d PD A 2
H6A1 H 0.6849 0.3787 -0.0736 0.084 Uiso 0.40 1 calc PR A 2
H6A2 H 0.5736 0.3280 -0.0901 0.084 Uiso 0.40 1 calc PR A 2
H6A3 H 0.5863 0.3358 -0.0306 0.084 Uiso 0.40 1 calc PR A 2
C70A C 0.6348(7) 1.0132(3) -0.1982(3) 0.037(2) Uiso 0.50 1 d PD D 2
H70C H 0.7173 0.9813 -0.1936 0.044 Uiso 0.50 1 calc PR D 2
H70D H 0.6682 1.0460 -0.2263 0.044 Uiso 0.50 1 calc PR D 2
C71A C 0.5997(10) 1.0507(3) -0.1495(2) 0.047(3) Uiso 0.50 1 d PD D 2
H71C H 0.6840 1.0759 -0.1433 0.057 Uiso 0.50 1 calc PR D 2
H71D H 0.5168 1.0828 -0.1526 0.057 Uiso 0.50 1 calc PR D 2
C72A C 0.4072(11) 1.0284(5) -0.2271(4) 0.033(3) Uiso 0.50 1 d PD D 2
H72D H 0.3745 1.0519 -0.1957 0.049 Uiso 0.50 1 calc PR D 2
H72E H 0.3241 1.0097 -0.2397 0.049 Uiso 0.50 1 calc PR D 2
H72F H 0.4533 1.0601 -0.2533 0.049 Uiso 0.50 1 calc PR D 2
C73A C 0.5786(10) 0.9355(5) -0.2580(3) 0.072(4) Uiso 0.50 1 d PD D 2
H73D H 0.6115 0.9661 -0.2872 0.108 Uiso 0.50 1 calc PR D 2
H73E H 0.5078 0.9058 -0.2681 0.108 Uiso 0.50 1 calc PR D 2
H73F H 0.6616 0.9086 -0.2475 0.108 Uiso 0.50 1 calc PR D 2
C74A C 0.6795(10) 0.9674(6) -0.0849(4) 0.036(4) Uiso 0.50 1 d PD D 2
H74D H 0.7406 0.9409 -0.1101 0.054 Uiso 0.50 1 calc PR D 2
H74E H 0.6346 0.9375 -0.0572 0.054 Uiso 0.50 1 calc PR D 2
H74F H 0.7390 0.9989 -0.0706 0.054 Uiso 0.50 1 calc PR D 2
C75A C 0.4809(10) 1.0376(4) -0.0631(3) 0.056(3) Uiso 0.50 1 d PD D 2
H75D H 0.5451 1.0656 -0.0475 0.084 Uiso 0.50 1 calc PR D 2
H75E H 0.4438 1.0026 -0.0380 0.084 Uiso 0.50 1 calc PR D 2
H75F H 0.3998 1.0654 -0.0741 0.084 Uiso 0.50 1 calc PR D 2

loop_
_atom_site_aniso_label
_atom_site_aniso_U_11
_atom_site_aniso_U_22
_atom_site_aniso_U_33
_atom_site_aniso_U_23
_atom_site_aniso_U_13
_atom_site_aniso_U_12
Zn1 0.0211(2) 0.01863(17) 0.0227(2) 0.00008(15) -0.00292(17) -0.00099(15)
C40 0.025(2) 0.0202(16) 0.0295(18) 0.0016(14) -0.0046(16) -0.0031(14)
C41 0.047(3) 0.034(2) 0.070(3) 0.0008(19) 0.007(2) -0.0128(18)
C42 0.050(3) 0.0281(19) 0.074(3) 0.0150(18) -0.018(2) -0.0067(17)
C43 0.093(3) 0.0311(19) 0.047(2) -0.0038(18) -0.011(2) -0.026(2)
N1 0.0284(17) 0.0208(13) 0.0252(15) -0.0037(11) -0.0027(13) -0.0004(12)
C10 0.035(2) 0.0335(18) 0.0281(18) -0.0080(15) -0.0024(17) 0.0063(16)
C11 0.037(2) 0.0310(18) 0.047(2) -0.0110(16) -0.0037(18) -0.0001(16)
C12 0.0189(19) 0.0248(16) 0.0217(17) 0.0032(14) 0.0025(15) -0.0079(14)
C13 0.0163(19) 0.0234(16) 0.0193(16) 0.0001(13) -0.0008(14) -0.0023(13)
C14 0.024(2) 0.0266(16) 0.0256(18) -0.0045(14) 0.0002(16) -0.0014(14)
C15 0.027(2) 0.044(2) 0.0199(17) -0.0048(16) -0.0058(15) -0.0051(16)
C16 0.027(2) 0.0385(19) 0.031(2) 0.0128(16) -0.0078(16) -0.0011(16)
C17 0.022(2) 0.0237(16) 0.034(2) 0.0041(15) -0.0035(16) 0.0012(14)
N2 0.0258(18) 0.0275(14) 0.0254(15) -0.0015(12) 0.0023(13) -0.0060(12)
C20 0.029(2) 0.043(2) 0.0310(19) -0.0058(16) -0.0003(16) -0.0041(16)
C21 0.040(3) 0.062(2) 0.050(2) -0.020(2) 0.008(2) -0.015(2)
C22 0.023(2) 0.0159(15) 0.0297(19) 0.0014(14) -0.0094(17) 0.0007(14)
C23 0.028(2) 0.0161(15) 0.0265(18) 0.0022(13) -0.0068(16) -0.0032(14)
C24 0.029(2) 0.0289(17) 0.0269(19) 0.0019(15) -0.0028(17) -0.0088(15)
C25 0.060(3) 0.0348(19) 0.029(2) 0.0017(16) -0.015(2) -0.0085(19)
C26 0.049(3) 0.035(2) 0.047(2) 0.0065(18) -0.032(2) -0.0117(19)
C27 0.028(2) 0.0297(18) 0.047(2) 0.0036(16) -0.0148(18) -0.0018(16)
Na1 0.0282(8) 0.0213(6) 0.0350(7) 0.0069(5) -0.0107(6) -0.0069(5)
N3 0.039(2) 0.0440(16) 0.0220(15) -0.0028(13) 0.0024(14) 0.0033(14)
N4 0.0367(19) 0.0344(15) 0.0384(17) -0.0101(13) -0.0122(14) -0.0026(13)
Zn2 0.0166(2) 0.02028(18) 0.0218(2) -0.00079(15) -0.00177(17) -0.00128(15)
C80 0.0096(18) 0.0202(15) 0.0260(17) -0.0016(13) -0.0029(14) -0.0007(13)
C81 0.025(2) 0.0242(16) 0.042(2) 0.0016(15) -0.0023(17) -0.0042(15)
C82 0.030(2) 0.0330(18) 0.044(2) -0.0060(16) -0.0061(17) -0.0056(16)
C83 0.027(2) 0.0258(17) 0.040(2) 0.0009(15) -0.0037(16) -0.0023(15)
N5 0.0160(16) 0.0247(13) 0.0237(14) -0.0012(11) -0.0042(12) -0.0018(11)
C50 0.022(2) 0.0441(19) 0.0274(18) -0.0055(16) -0.0002(15) -0.0079(16)
C51 0.024(2) 0.0360(18) 0.040(2) -0.0101(16) 0.0008(17) -0.0069(15)
C52 0.028(2) 0.0106(14) 0.0280(18) -0.0038(13) -0.0104(16) -0.0016(14)
C53 0.022(2) 0.0147(14) 0.0260(18) -0.0001(13) -0.0077(15) 0.0001(13)
C54 0.033(2) 0.0226(16) 0.0251(18) -0.0011(14) -0.0028(17) -0.0016(15)
C55 0.059(3) 0.0241(17) 0.0264(19) -0.0049(15) -0.018(2) 0.0024(18)
C56 0.045(3) 0.0253(17) 0.044(2) -0.0028(16) -0.0313(19) -0.0022(17)
C57 0.027(2) 0.0232(16) 0.036(2) -0.0024(15) -0.0144(17) 0.0017(15)
N6 0.0230(17) 0.0206(13) 0.0357(16) -0.0004(12) -0.0002(13) 0.0007(11)
C60 0.036(2) 0.0317(18) 0.036(2) -0.0037(16) 0.0015(17) 0.0015(16)
C61 0.043(3) 0.0282(18) 0.067(3) -0.0102(18) -0.005(2) 0.0025(17)
C62 0.0160(19) 0.0233(16) 0.0323(19) 0.0097(15) 0.0029(16) -0.0060(14)
C63 0.0138(19) 0.0282(17) 0.0219(17) 0.0029(14) 0.0003(14) -0.0051(14)
C64 0.020(2) 0.0410(19) 0.0269(19) 0.0056(16) 0.0025(16) -0.0011(15)
C65 0.024(2) 0.069(3) 0.0237(19) 0.0084(18) -0.0035(16) -0.0099(19)
C66 0.025(2) 0.052(2) 0.051(2) 0.028(2) -0.0086(19) -0.0066(18)
C67 0.017(2) 0.0300(18) 0.049(2) 0.0123(17) -0.0053(17) -0.0042(15)
Na2 0.0218(7) 0.0233(6) 0.0306(7) 0.0043(5) -0.0065(6) -0.0055(5)
N7 0.0319(19) 0.0370(15) 0.0309(16) 0.0037(13) -0.0039(14) 0.0030(13)
N8 0.0359(19) 0.0327(15) 0.0506(18) -0.0164(14) -0.0164(15) 0.0038(14)
Na3 0.0280(12) 0.0555(12) 0.0403(11) -0.0095(9) 0.0052(9) -0.0233(9)
N9 0.0186(17) 0.0385(16) 0.0540(19) -0.0104(14) 0.0086(14) -0.0094(13)
N10 0.0299(18) 0.0465(16) 0.0238(15) 0.0034(13) -0.0045(13) -0.0153(13)
Na4 0.0505(14) 0.0576(12) 0.0381(11) -0.0161(10) 0.0059(10) -0.0285(10)
N11 0.0345(19) 0.0494(17) 0.0360(16) -0.0001(14) 0.0007(14) -0.0081(14)
N12 0.045(2) 0.0309(15) 0.0471(18) -0.0068(14) -0.0048(16) -0.0126(14)
Zn3 0.0261(2) 0.02271(18) 0.0218(2) -0.00073(15) -0.00527(18) -0.00099(16)
Zn4 0.0237(2) 0.02194(18) 0.0225(2) 0.00082(15) -0.00549(17) -0.00159(16)
C100 0.028(2) 0.0253(16) 0.0205(17) -0.0030(14) -0.0098(15) 0.0003(15)
C101 0.041(2) 0.0376(19) 0.0248(18) 0.0038(15) -0.0088(16) -0.0056(17)
C102 0.041(2) 0.0318(18) 0.0323(19) -0.0025(15) -0.0150(17) -0.0001(16)
C103 0.044(2) 0.0337(18) 0.0253(18) 0.0017(15) -0.0091(16) 0.0014(16)
C110 0.031(2) 0.0229(16) 0.0231(17) -0.0012(14) -0.0035(16) -0.0053(15)
C111 0.070(3) 0.0231(17) 0.036(2) 0.0025(15) -0.0125(19) -0.0050(17)
C112 0.072(3) 0.045(2) 0.039(2) 0.0079(17) -0.017(2) -0.028(2)
C113 0.079(3) 0.0267(18) 0.051(2) -0.0030(17) 0.002(2) 0.0027(19)
C120 0.028(2) 0.0201(16) 0.039(2) 0.0014(15) -0.0114(16) -0.0019(14)
C121 0.024(2) 0.055(2) 0.052(2) 0.0007(19) 0.0008(18) -0.0026(17)
C122 0.031(2) 0.045(2) 0.073(3) 0.0059(19) -0.006(2) 0.0042(17)
C123 0.031(2) 0.040(2) 0.066(2) -0.0004(18) -0.0173(19) -0.0118(17)
C130 0.049(3) 0.0353(19) 0.0197(18) -0.0012(15) -0.0068(17) -0.0034(17)
C131 0.053(3) 0.053(2) 0.0272(19) 0.0010(17) 0.0060(18) -0.011(2)
C132 0.072(3) 0.070(3) 0.033(2) 0.0164(19) -0.023(2) -0.021(2)
C133 0.090(3) 0.053(2) 0.030(2) -0.0126(18) 0.008(2) -0.001(2)
N13 0.0172(16) 0.0268(14) 0.0228(14) 0.0001(11) -0.0021(12) 0.0002(12)
C140 0.037(2) 0.0324(18) 0.0297(19) -0.0072(15) -0.0045(16) 0.0075(16)
C141 0.034(2) 0.050(2) 0.036(2) -0.0029(17) -0.0020(18) 0.0052(18)

loop_
_atom_type_symbol
_atom_type_description
_atom_type_scat_dispersion_real
_atom_type_scat_dispersion_imag
_atom_type_scat_source
C C 0.0033 0.0016 'International Tables Vol C Tables 4.2.6.8 and 6.1.1.4'
H H 0.0000 0.0000 'International Tables Vol C Tables 4.2.6.8 and 6.1.1.4'
N N 0.0061 0.0033 'International Tables Vol C Tables 4.2.6.8 and 6.1.1.4'
Na Na 0.0362 0.0249 'International Tables Vol C Tables 4.2.6.8 and 6.1.1.4'
Zn Zn 0.2839 1.4301 'International Tables Vol C Tables 4.2.6.8 and 6.1.1.4'

loop_
_geom_angle_atom_site_label_1
_geom_angle_atom_site_label_2
_geom_angle_atom_site_label_3
_geom_angle
_geom_angle_site_symmetry_1
_geom_angle_site_symmetry_3
C13 Zn1 C40 121.10(12) . .
C13 Zn1 C23 123.30(11) . .
C40 Zn1 C23 115.58(11) . .
C13 Zn1 Na1 63.74(8) . .
C40 Zn1 Na1 172.98(9) . .
C23 Zn1 Na1 59.71(8) . .
C43 C40 C41 108.4(3) . .
C43 C40 C42 108.8(3) . .
C41 C40 C42 107.0(3) . .
C43 C40 Zn1 111.68(19) . .
C41 C40 Zn1 110.94(18) . .
C42 C40 Zn1 109.9(2) . .
C40 C41 H41A 109.5 . .
C40 C41 H41B 109.5 . .
H41A C41 H41B 109.5 . .
C40 C41 H41C 109.5 . .
H41A C41 H41C 109.5 . .
H41B C41 H41C 109.5 . .
C40 C42 H42A 109.5 . .
C40 C42 H42B 109.5 . .
H42A C42 H42B 109.5 . .
C40 C42 H42C 109.5 . .
H42A C42 H42C 109.5 . .
H42B C42 H42C 109.5 . .
C40 C43 H43A 109.5 . .
C40 C43 H43B 109.5 . .
H43A C43 H43B 109.5 . .
C40 C43 H43C 109.5 . .
H43A C43 H43C 109.5 . .
H43B C43 H43C 109.5 . .
C12 N1 C10 114.4(2) . .
C12 N1 C11 115.8(2) . .
C10 N1 C11 108.6(2) . .
C12 N1 Na1 82.04(15) . .
C10 N1 Na1 119.63(18) . .
C11 N1 Na1 114.55(17) . .
N1 C10 H10A 109.5 . .
N1 C10 H10B 109.5 . .
H10A C10 H10B 109.5 . .
N1 C10 H10C 109.5 . .
H10A C10 H10C 109.5 . .
H10B C10 H10C 109.5 . .
N1 C11 H11A 109.5 . .
N1 C11 H11B 109.5 . .
H11A C11 H11B 109.5 . .
N1 C11 H11C 109.5 . .
H11A C11 H11C 109.5 . .
H11B C11 H11C 109.5 . .
C17 C12 C13 121.7(3) . .
C17 C12 N1 121.0(2) . .
C13 C12 N1 117.2(3) . .
C17 C12 Na1 125.86(19) . .
C13 C12 Na1 73.53(17) . .
N1 C12 Na1 67.82(15) . .
C14 C13 C12 114.6(3) . .
C14 C13 Zn1 117.8(2) . .
C12 C13 Zn1 127.6(2) . .
C14 C13 Na1 123.60(18) . .
C12 C13 Na1 77.39(17) . .
Zn1 C13 Na1 75.80(9) . .
C15 C14 C13 123.8(3) . .
C15 C14 H14A 118.1 . .
C13 C14 H14A 118.1 . .
C16 C15 C14 119.7(3) . .
C16 C15 H15A 120.2 . .
C14 C15 H15A 120.2 . .
C17 C16 C15 119.1(3) . .
C17 C16 H16A 120.5 . .
C15 C16 H16A 120.5 . .
C16 C17 C12 121.1(3) . .
C16 C17 H17A 119.4 . .
C12 C17 H17A 119.4 . .
C22 N2 C20 115.3(2) . .
C22 N2 C21 116.1(3) . .
C20 N2 C21 108.8(2) . .
C22 N2 Na1 76.77(14) . .
C20 N2 Na1 111.38(18) . .
C21 N2 Na1 125.56(18) . .
N2 C20 H20A 109.5 . .
N2 C20 H20B 109.5 . .
H20A C20 H20B 109.5 . .
N2 C20 H20C 109.5 . .
H20A C20 H20C 109.5 . .
H20B C20 H20C 109.5 . .
N2 C21 H21A 109.5 . .
N2 C21 H21B 109.5 . .
H21A C21 H21B 109.5 . .
N2 C21 H21C 109.5 . .
H21A C21 H21C 109.5 . .
H21B C21 H21C 109.5 . .
C27 C22 C23 121.8(3) . .
C27 C22 N2 119.9(3) . .
C23 C22 N2 118.1(3) . .
C27 C22 Na1 126.83(19) . .
C23 C22 Na1 66.74(15) . .
N2 C22 Na1 74.25(15) . .
C22 C23 C24 114.7(3) . .
C22 C23 Zn1 128.4(2) . .
C24 C23 Zn1 116.2(2) . .
C22 C23 Na1 84.33(16) . .
C24 C23 Na1 118.89(18) . .
Zn1 C23 Na1 78.83(10) . .
C25 C24 C23 124.5(3) . .
C25 C24 H24A 117.7 . .
C23 C24 H24A 117.7 . .
C26 C25 C24 118.8(3) . .
C26 C25 H25A 120.6 . .
C24 C25 H25A 120.6 . .
C25 C26 C27 120.0(3) . .
C25 C26 H26A 120.0 . .
C27 C26 H26A 120.0 . .
C26 C27 C22 120.1(3) . .
C26 C27 H27A 120.0 . .
C22 C27 H27A 120.0 . .
N4 Na1 N3 74.20(9) . .
N4 Na1 C23 112.74(10) . .
N3 Na1 C23 147.52(9) . .
N4 Na1 N1 102.85(8) . .
N3 Na1 N1 114.85(9) . .
C23 Na1 N1 95.05(9) . .
N4 Na1 C13 154.13(9) . .
N3 Na1 C13 105.44(9) . .
C23 Na1 C13 81.86(9) . .
N1 Na1 C13 53.07(7) . .
N4 Na1 C12 125.10(9) . .
N3 Na1 C12 99.02(9) . .
C23 Na1 C12 101.32(9) . .
N1 Na1 C12 30.15(7) . .
C13 Na1 C12 29.08(7) . .
N4 Na1 N2 108.33(9) . .
N3 Na1 N2 95.26(8) . .
C23 Na1 N2 52.26(8) . .
N1 Na1 N2 141.48(8) . .
C13 Na1 N2 97.50(8) . .
C12 Na1 N2 126.57(8) . .
N4 Na1 C22 100.08(9) . .
N3 Na1 C22 120.55(9) . .
C23 Na1 C22 28.93(8) . .
N1 Na1 C22 123.83(9) . .
C13 Na1 C22 101.94(9) . .
C12 Na1 C22 127.09(9) . .
N2 Na1 C22 28.99(7) . .
N4 Na1 Zn1 149.92(7) . .
N3 Na1 Zn1 135.54(7) . .
C23 Na1 Zn1 41.46(7) . .
N1 Na1 Zn1 71.40(5) . .
C13 Na1 Zn1 40.46(6) . .
C12 Na1 Zn1 63.65(6) . .
N2 Na1 Zn1 70.26(5) . .
C22 Na1 Zn1 63.51(6) . .
N4 Na1 C34A 26.78(16) . .
N3 Na1 C34A 87.61(19) . .
C23 Na1 C34A 88.87(17) . .
N1 Na1 C34A 118.66(19) . .
C13 Na1 C34A 166.5(2) . .
C12 Na1 C34A 147.10(18) . .
N2 Na1 C34A 84.31(17) . .
C22 Na1 C34A 73.31(16) . .
Zn1 Na1 C34A 129.96(16) . .
C30A N3 C32 128.7(6) . .
C30A N3 C32A 117.2(5) . .
C30A N3 C33 84.3(4) . .
C32 N3 C33 107.5(5) . .
C32A N3 C33 119.0(5) . .
C30A N3 C33A 109.9(5) . .
C32 N3 C33A 94.9(5) . .
C32A N3 C33A 109.5(5) . .
C32 N3 C30 109.6(5) . .
C32A N3 C30 96.0(5) . .
C33 N3 C30 104.7(4) . .
C33A N3 C30 130.9(5) . .
C30A N3 Na1 104.3(3) . .
C32 N3 Na1 112.1(5) . .
C32A N3 Na1 110.7(4) . .
C33 N3 Na1 118.0(3) . .
C33A N3 Na1 104.5(3) . .
C30 N3 Na1 104.4(3) . .
C31 N4 C35A 81.8(4) . .
C31 N4 C34A 129.5(6) . .
C35A N4 C34A 110.2(6) . .
C31 N4 C34 115.4(5) . .
C35A N4 C34 112.6(6) . .
C31 N4 C35 109.4(4) . .
C34A N4 C35 96.3(5) . .
C34 N4 C35 104.8(5) . .
C35A N4 C31A 104.8(4) . .
C34A N4 C31A 108.7(6) . .
C34 N4 C31A 94.8(5) . .
C35 N4 C31A 133.1(4) . .
C31 N4 Na1 109.6(3) . .
C35A N4 Na1 124.9(4) . .
C34A N4 Na1 102.6(4) . .
C34 N4 Na1 109.9(4) . .
C35 N4 Na1 107.4(3) . .
C31A N4 Na1 104.9(3) . .
C80 Zn2 C63 120.98(12) . .
C80 Zn2 C53 115.73(11) . .
C63 Zn2 C53 123.27(11) . .
C80 Zn2 Na2 174.59(8) . .
C63 Zn2 Na2 63.66(8) . .
C53 Zn2 Na2 59.78(7) . .
C82 C80 C83 108.9(2) . .
C82 C80 C81 108.4(2) . .
C83 C80 C81 107.3(2) . .
C82 C80 Zn2 112.83(19) . .
C83 C80 Zn2 111.84(19) . .
C81 C80 Zn2 107.48(16) . .
C80 C81 H81A 109.5 . .
C80 C81 H81B 109.5 . .
H81A C81 H81B 109.5 . .
C80 C81 H81C 109.5 . .
H81A C81 H81C 109.5 . .
H81B C81 H81C 109.5 . .
C80 C82 H82A 109.5 . .
C80 C82 H82B 109.5 . .
H82A C82 H82B 109.5 . .
C80 C82 H82C 109.5 . .
H82A C82 H82C 109.5 . .
H82B C82 H82C 109.5 . .
C80 C83 H83A 109.5 . .
C80 C83 H83B 109.5 . .
H83A C83 H83B 109.5 . .
C80 C83 H83C 109.5 . .
H83A C83 H83C 109.5 . .
H83B C83 H83C 109.5 . .
C52 N5 C50 114.0(2) . .
C52 N5 C51 115.6(2) . .
C50 N5 C51 108.4(2) . .
C52 N5 Na2 77.09(14) . .
C50 N5 Na2 115.34(18) . .
C51 N5 Na2 123.43(16) . .
N5 C50 H50A 109.5 . .
N5 C50 H50B 109.5 . .
H50A C50 H50B 109.5 . .
N5 C50 H50C 109.5 . .
H50A C50 H50C 109.5 . .
H50B C50 H50C 109.5 . .
N5 C51 H51A 109.5 . .
N5 C51 H51B 109.5 . .
H51A C51 H51B 109.5 . .
N5 C51 H51C 109.5 . .
H51A C51 H51C 109.5 . .
H51B C51 H51C 109.5 . .
C57 C52 C53 122.2(3) . .
C57 C52 N5 120.0(3) . .
C53 C52 N5 117.6(3) . .
C57 C52 Na2 127.30(18) . .
C53 C52 Na2 66.36(15) . .
N5 C52 Na2 73.83(14) . .
C54 C53 C52 114.5(3) . .
C54 C53 Zn2 118.1(2) . .
C52 C53 Zn2 126.7(2) . .
C54 C53 Na2 118.12(17) . .
C52 C53 Na2 84.69(16) . .
Zn2 C53 Na2 78.73(9) . .
C55 C54 C53 123.7(3) . .
C55 C54 H54A 118.2 . .
C53 C54 H54A 118.2 . .
C56 C55 C54 119.6(3) . .
C56 C55 H55A 120.2 . .
C54 C55 H55A 120.2 . .
C55 C56 C57 119.1(3) . .
C55 C56 H56A 120.5 . .
C57 C56 H56A 120.5 . .
C56 C57 C52 120.9(3) . .
C56 C57 H57A 119.6 . .
C52 C57 H57A 119.6 . .
C62 N6 C60 114.5(2) . .
C62 N6 C61 116.2(2) . .
C60 N6 C61 108.2(2) . .
C62 N6 Na2 82.51(15) . .
C60 N6 Na2 121.93(18) . .
C61 N6 Na2 112.03(18) . .
N6 C60 H60A 109.5 . .
N6 C60 H60B 109.5 . .
H60A C60 H60B 109.5 . .
N6 C60 H60C 109.5 . .
H60A C60 H60C 109.5 . .
H60B C60 H60C 109.5 . .
N6 C61 H61A 109.5 . .
N6 C61 H61B 109.5 . .
H61A C61 H61B 109.5 . .
N6 C61 H61C 109.5 . .
H61A C61 H61C 109.5 . .
H61B C61 H61C 109.5 . .
C67 C62 C63 121.7(3) . .
C67 C62 N6 121.2(3) . .
C63 C62 N6 116.9(3) . .
C67 C62 Na2 124.76(19) . .
C63 C62 Na2 75.04(17) . .
N6 C62 Na2 67.04(15) . .
C64 C63 C62 114.9(3) . .
C64 C63 Zn2 119.2(2) . .
C62 C63 Zn2 125.9(2) . .
C64 C63 Na2 124.93(19) . .
C62 C63 Na2 75.71(17) . .
Zn2 C63 Na2 75.67(9) . .
C65 C64 C63 123.7(3) . .
C65 C64 H64A 118.1 . .
C63 C64 H64A 118.1 . .
C66 C65 C64 119.2(3) . .
C66 C65 H65A 120.4 . .
C64 C65 H65A 120.4 . .
C65 C66 C67 120.4(3) . .
C65 C66 H66A 119.8 . .
C67 C66 H66A 119.8 . .
C66 C67 C62 120.0(3) . .
C66 C67 H67A 120.0 . .
C62 C67 H67A 120.0 . .
N7 Na2 N8 73.84(9) . .
N7 Na2 N6 115.61(9) . .
N8 Na2 N6 105.24(8) . .
N7 Na2 C53 146.25(9) . .
N8 Na2 C53 115.69(10) . .
N6 Na2 C53 93.82(9) . .
N7 Na2 C63 101.88(9) . .
N8 Na2 C63 154.66(9) . .
N6 Na2 C63 53.27(8) . .
C53 Na2 C63 82.08(9) . .
N7 Na2 C62 97.23(9) . .
N8 Na2 C62 125.50(9) . .
N6 Na2 C62 30.45(7) . .
C53 Na2 C62 101.19(9) . .
C63 Na2 C62 29.25(7) . .
N7 Na2 N5 94.01(8) . .
N8 Na2 N5 108.81(8) . .
N6 Na2 N5 139.88(8) . .
C53 Na2 N5 52.33(8) . .
C63 Na2 N5 96.32(8) . .
C62 Na2 N5 125.57(8) . .
N7 Na2 C52 120.06(9) . .
N8 Na2 C52 102.02(9) . .
N6 Na2 C52 122.68(8) . .
C53 Na2 C52 28.95(8) . .
C63 Na2 C52 101.57(9) . .
C62 Na2 C52 126.71(9) . .
N5 Na2 C52 29.09(7) . .
N7 Na2 Zn2 131.66(7) . .
N8 Na2 Zn2 153.99(7) . .
N6 Na2 Zn2 70.84(5) . .
C53 Na2 Zn2 41.49(6) . .
C63 Na2 Zn2 40.67(6) . .
C62 Na2 Zn2 63.75(6) . .
N5 Na2 Zn2 69.23(5) . .
C52 Na2 Zn2 63.03(6) . .
N7 Na2 C70 25.70(12) . .
N8 Na2 C70 55.01(12) . .
N6 Na2 C70 133.11(13) . .
C53 Na2 C70 132.75(14) . .
C63 Na2 C70 126.74(13) . .
C62 Na2 C70 121.83(13) . .
N5 Na2 C70 84.79(13) . .
C52 Na2 C70 103.81(14) . .
Zn2 Na2 C70 145.80(11) . .
N7 Na2 C70A 29.20(13) . .
N8 Na2 C70A 47.03(13) . .
N6 Na2 C70A 126.72(15) . .
C53 Na2 C70A 137.19(16) . .
C63 Na2 C70A 130.93(14) . .
C62 Na2 C70A 120.60(15) . .
N5 Na2 C70A 92.43(14) . .
C52 Na2 C70A 108.77(15) . .
Zn2 Na2 C70A 154.97(13) . .
C70 Na2 C70A 9.23(15) . .
C70 N7 C73A 88.3(5) . .
C70 N7 C72 121.2(6) . .
C73A N7 C72 106.7(6) . .
C70 N7 C72A 114.9(6) . .
C73A N7 C72A 117.6(6) . .
C70 N7 C73 108.4(4) . .
C72 N7 C73 99.1(5) . .
C72A N7 C73 110.8(5) . .
C73A N7 C70A 106.5(5) . .
C72 N7 C70A 110.0(6) . .
C72A N7 C70A 101.4(5) . .
C73 N7 C70A 126.9(4) . .
C70 N7 Na2 104.2(3) . .
C73A N7 Na2 115.1(4) . .
C72 N7 Na2 118.0(5) . .
C72A N7 Na2 113.4(5) . .
C73 N7 Na2 104.4(3) . .
C70A N7 Na2 99.8(3) . .
C71A N8 C75 88.0(4) . .
C71A N8 C74 110.7(6) . .
C75 N8 C74 112.9(6) . .
C71A N8 C74A 121.3(6) . .
C75 N8 C74A 110.5(6) . .
C71A N8 C75A 111.6(5) . .
C74 N8 C75A 105.9(6) . .
C74A N8 C75A 99.6(6) . .
C75 N8 C71 105.3(4) . .
C74 N8 C71 100.4(5) . .
C74A N8 C71 110.9(6) . .
C75A N8 C71 129.1(4) . .
C71A N8 Na2 113.2(3) . .
C75 N8 Na2 127.6(3) . .
C74 N8 Na2 103.6(5) . .
C74A N8 Na2 98.5(5) . .
C75A N8 Na2 111.3(4) . .
C71 N8 Na2 103.5(2) . .
N9 Na3 N9 180.00(11) . 2_665
N9 Na3 N10 104.09(8) . 2_665
N9 Na3 N10 75.91(8) 2_665 2_665
N9 Na3 N10 75.91(8) . .
N9 Na3 N10 104.09(8) 2_665 .
N10 Na3 N10 180.00(10) 2_665 .
N9 Na3 C2 131.32(11) . 2_665
N9 Na3 C2 48.68(11) 2_665 2_665
N10 Na3 C2 28.46(11) 2_665 2_665
N10 Na3 C2 151.54(11) . 2_665
N9 Na3 C2 48.68(11) . .
N9 Na3 C2 131.32(11) 2_665 .
N10 Na3 C2 151.54(11) 2_665 .
N10 Na3 C2 28.46(11) . .
C2 Na3 C2 180.00(17) 2_665 .
N9 Na3 C6 95.46(18) . 2_665
N9 Na3 C6 84.54(18) 2_665 2_665
N10 Na3 C6 26.60(15) 2_665 2_665
N10 Na3 C6 153.40(15) . 2_665
C2 Na3 C6 47.59(19) 2_665 2_665
C2 Na3 C6 132.41(19) . 2_665
C3 N9 C4A 119.4(6) . .
C3 N9 C1A 94.5(5) . .
C4A N9 C1A 100.0(6) . .
C3 N9 C1 115.4(4) . .
C4A N9 C1 83.5(5) . .
C4A N9 C3A 107.4(6) . .
C1A N9 C3A 112.6(6) . .
C1 N9 C3A 132.2(5) . .
C3 N9 C4 109.7(4) . .
C1A N9 C4 122.4(5) . .
C1 N9 C4 106.1(3) . .
C3A N9 C4 93.1(4) . .
C3 N9 Na3 104.2(3) . .
C4A N9 Na3 127.1(5) . .
C1A N9 Na3 105.1(4) . .
C1 N9 Na3 104.4(3) . .
C3A N9 Na3 104.6(4) . .
C4 N9 Na3 117.2(3) . .
C6 N10 C5 109.8(7) . .
C6 N10 C2A 100.6(6) . .
C5 N10 C2A 113.4(7) . .
C6 N10 C5A 117.6(9) . .
C2A N10 C5A 108.2(9) . .
C5 N10 C6A 100.1(7) . .
C2A N10 C6A 99.3(7) . .
C5A N10 C6A 107.5(10) . .
C6 N10 C2 117.6(5) . .
C5 N10 C2 110.0(6) . .
C5A N10 C2 103.1(9) . .
C6A N10 C2 117.3(7) . .
C6 N10 Na3 102.9(4) . .
C5 N10 Na3 116.3(5) . .
C2A N10 Na3 112.1(3) . .
C5A N10 Na3 114.8(8) . .
C6A N10 Na3 113.8(6) . .
C2 N10 Na3 100.1(3) . .
N12 Na4 N12 180.00(8) . 2_476
N12 Na4 N11 104.79(8) . 2_476
N12 Na4 N11 75.21(8) 2_476 2_476
N12 Na4 N11 75.21(8) . .
N12 Na4 N11 104.79(8) 2_476 .
N11 Na4 N11 180.000(1) 2_476 .
C93 N11 C90A 85.6(5) . .
C93 N11 C92 111.5(7) . .
C90A N11 C92 125.4(7) . .
C93 N11 C92A 116.3(7) . .
C90A N11 C92A 115.1(7) . .
C90A N11 C93A 107.5(5) . .
C92 N11 C93A 97.8(7) . .
C92A N11 C93A 105.5(7) . .
C93 N11 C90 108.1(5) . .
C92 N11 C90 107.1(6) . .
C92A N11 C90 96.3(6) . .
C93A N11 C90 129.7(5) . .
C93 N11 Na4 112.7(4) . .
C90A N11 Na4 105.2(4) . .
C92 N11 Na4 113.5(6) . .
C92A N11 Na4 117.2(6) . .
C93A N11 Na4 105.5(4) . .
C90 N11 Na4 103.4(3) . .
C94A N12 C94 122.1(5) . .
C94A N12 C91 80.9(4) . .
C94 N12 C91 110.5(4) . .
C94A N12 C95A 109.4(5) . .
C91 N12 C95A 134.9(4) . .
C94A N12 C91A 113.8(5) . .
C94 N12 C91A 78.1(4) . .
C95A N12 C91A 104.6(4) . .
C94 N12 C95 108.5(4) . .
C91 N12 C95 106.2(4) . .
C95A N12 C95 88.8(4) . .
C91A N12 C95 136.0(5) . .
C94A N12 Na4 121.4(4) . .
C94 N12 Na4 110.1(3) . .
C91 N12 Na4 105.1(3) . .
C95A N12 Na4 105.5(3) . .
C91A N12 Na4 100.5(4) . .
C95 N12 Na4 116.2(3) . .
C120 Zn3 C130 128.94(13) . .
C120 Zn3 N13 111.89(10) . .
C130 Zn3 N13 117.48(12) . .
C100 Zn4 C110 128.64(11) . .
C100 Zn4 N13 116.62(9) . .
C110 Zn4 N13 113.02(10) . .
C101 C100 C102 108.7(2) . .
C101 C100 C103 106.7(2) . .
C102 C100 C103 107.5(2) . .
C101 C100 Zn4 114.8(2) . .
C102 C100 Zn4 108.16(19) . .
C103 C100 Zn4 110.75(18) . .
C100 C101 H10D 109.5 . .
C100 C101 H10E 109.5 . .
H10D C101 H10E 109.5 . .
C100 C101 H10F 109.5 . .
H10D C101 H10F 109.5 . .
H10E C101 H10F 109.5 . .
C100 C102 H10G 109.5 . .
C100 C102 H10H 109.5 . .
H10G C102 H10H 109.5 . .
C100 C102 H10I 109.5 . .
H10G C102 H10I 109.5 . .
H10H C102 H10I 109.5 . .
C100 C103 H10J 109.5 . .
C100 C103 H10K 109.5 . .
H10J C103 H10K 109.5 . .
C100 C103 H10L 109.5 . .
H10J C103 H10L 109.5 . .
H10K C103 H10L 109.5 . .
C112 C110 C113 107.8(3) . .
C112 C110 C111 107.1(2) . .
C113 C110 C111 108.2(3) . .
C112 C110 Zn4 107.2(2) . .
C113 C110 Zn4 111.92(19) . .
C111 C110 Zn4 114.37(18) . .
C110 C111 H11D 109.5 . .
C110 C111 H11E 109.5 . .
H11D C111 H11E 109.5 . .
C110 C111 H11F 109.5 . .
H11D C111 H11F 109.5 . .
H11E C111 H11F 109.5 . .
C110 C112 H11G 109.5 . .
C110 C112 H11H 109.5 . .
H11G C112 H11H 109.5 . .
C110 C112 H11I 109.5 . .
H11G C112 H11I 109.5 . .
H11H C112 H11I 109.5 . .
C110 C113 H11J 109.5 . .
C110 C113 H11K 109.5 . .
H11J C113 H11K 109.5 . .
C110 C113 H11L 109.5 . .
H11J C113 H11L 109.5 . .
H11K C113 H11L 109.5 . .
C122 C120 C123 107.7(3) . .
C122 C120 C121 107.4(2) . .
C123 C120 C121 107.8(2) . .
C122 C120 Zn3 111.7(2) . .
C123 C120 Zn3 107.28(19) . .
C121 C120 Zn3 114.7(2) . .
C120 C121 H12A 109.5 . .
C120 C121 H12B 109.5 . .
H12A C121 H12B 109.5 . .
C120 C121 H12C 109.5 . .
H12A C121 H12C 109.5 . .
H12B C121 H12C 109.5 . .
C120 C122 H12D 109.5 . .
C120 C122 H12E 109.5 . .
H12D C122 H12E 109.5 . .
C120 C122 H12F 109.5 . .
H12D C122 H12F 109.5 . .
H12E C122 H12F 109.5 . .
C120 C123 H12G 109.5 . .
C120 C123 H12H 109.5 . .
H12G C123 H12H 109.5 . .
C120 C123 H12I 109.5 . .
H12G C123 H12I 109.5 . .
H12H C123 H12I 109.5 . .
C132 C130 C131 108.0(3) . .
C132 C130 C133 108.2(3) . .
C131 C130 C133 108.6(3) . .
C132 C130 Zn3 110.2(2) . .
C131 C130 Zn3 115.2(2) . .
C133 C130 Zn3 106.49(19) . .
C130 C131 H13A 109.5 . .
C130 C131 H13B 109.5 . .
H13A C131 H13B 109.5 . .
C130 C131 H13C 109.5 . .
H13A C131 H13C 109.5 . .
H13B C131 H13C 109.5 . .
C130 C132 H13D 109.5 . .
C130 C132 H13E 109.5 . .
H13D C132 H13E 109.5 . .
C130 C132 H13F 109.5 . .
H13D C132 H13F 109.5 . .
H13E C132 H13F 109.5 . .
C130 C133 H13G 109.5 . .
C130 C133 H13H 109.5 . .
H13G C133 H13H 109.5 . .
C130 C133 H13I 109.5 . .
H13G C133 H13I 109.5 . .
H13H C133 H13I 109.5 . .
C140 N13 C141 107.6(2) . .
C140 N13 Zn3 107.73(18) . .
C141 N13 Zn3 116.36(17) . .
C140 N13 Zn4 116.50(17) . .
C141 N13 Zn4 105.35(17) . .
Zn3 N13 Zn4 103.67(9) . .
N13 C140 H14E 109.5 . .
N13 C140 H14F 109.5 . .
H14E C140 H14F 109.5 . .
N13 C140 H14G 109.5 . .
H14E C140 H14G 109.5 . .
H14F C140 H14G 109.5 . .
N13 C141 H14B 109.5 . .
N13 C141 H14C 109.5 . .
H14B C141 H14C 109.5 . .
N13 C141 H14D 109.5 . .
H14B C141 H14D 109.5 . .
H14C C141 H14D 109.5 . .
N9 C1 C2 103.8(4) . .
N9 C1 H1A 111.0 . .
C2 C1 H1A 111.0 . .
N9 C1 H1B 111.0 . .
C2 C1 H1B 111.0 . .
H1A C1 H1B 109.0 . .
C31 C30 N3 116.9(5) . .
C31 C30 H30A 108.1 . .
N3 C30 H30A 108.1 . .
C31 C30 H30B 108.1 . .
N3 C30 H30B 108.1 . .
H30A C30 H30B 107.3 . .
N4 C31 C30 110.0(5) . .
N4 C31 H31A 109.7 . .
C30 C31 H31A 109.7 . .
N4 C31 H31B 109.7 . .
C30 C31 H31B 109.7 . .
H31A C31 H31B 108.2 . .
N3 C32 H32A 109.5 . .
N3 C32 H32B 109.5 . .
N3 C32 H32C 109.5 . .
N3 C33 H33A 109.5 . .
N3 C33 H33B 109.5 . .
N3 C33 H33C 109.5 . .
N4 C34 H34A 109.5 . .
N4 C34 H34B 109.5 . .
N4 C34 H34C 109.5 . .
N4 C34 H34D 117.6 . .
H34B C34 H34D 89.3 . .
H34C C34 H34D 119.2 . .
N4 C34 H34E 91.2 . .
H34A C34 H34E 112.1 . .
H34C C34 H34E 123.2 . .
H34D C34 H34E 92.8 . .
N4 C34 H34F 111.3 . .
H34A C34 H34F 133.4 . .
H34B C34 H34F 77.0 . .
H34D C34 H34F 131.0 . .
H34E C34 H34F 88.8 . .
N4 C35 H35A 109.5 . .
N4 C35 H35B 109.5 . .
N4 C35 H35C 109.5 . .
N11 C90 C91 111.8(4) . .
N11 C90 H90A 109.2 . .
C91 C90 H90A 109.2 . .
N11 C90 H90B 109.2 . .
C91 C90 H90B 109.2 . .
H90A C90 H90B 107.9 . .
N12 C91 C90 108.4(5) . .
N12 C91 H91A 110.0 . .
C90 C91 H91A 110.0 . .
N12 C91 H91B 110.0 . .
C90 C91 H91B 110.0 . .
H91A C91 H91B 108.4 . .
N11 C92 H92A 109.5 . .
N11 C92 H92B 109.5 . .
N11 C92 H92C 109.5 . .
N11 C93 H93A 109.5 . .
N11 C93 H93B 109.5 . .
N11 C93 H93C 109.5 . .
N12 C94 H94A 109.5 . .
N12 C94 H94B 109.5 . .
N12 C94 H94C 109.5 . .
N12 C95 H95A 109.5 . .
N12 C95 H95B 109.5 . .
N12 C95 H95C 109.5 . .
N10 C2 C1 111.6(5) . .
N10 C2 Na3 51.4(2) . .
C1 C2 Na3 77.8(3) . .
N10 C2 H2A 109.3 . .
C1 C2 H2A 109.3 . .
Na3 C2 H2A 159.9 . .
N10 C2 H2B 109.3 . .
C1 C2 H2B 109.3 . .
Na3 C2 H2B 86.3 . .
H2A C2 H2B 108.0 . .
N9 C3 H3A 109.5 . .
N9 C3 H3B 109.5 . .
N9 C3 H3C 109.5 . .
N9 C4 H4A 109.5 . .
N9 C4 H4B 109.5 . .
N9 C4 H4C 109.5 . .
N10 C5 H5A 109.5 . .
N10 C5 H5B 109.5 . .
N10 C5 H5C 109.5 . .
N10 C6 H6A 109.5 . .
N10 C6 H6B 109.5 . .
N10 C6 H6C 109.5 . .
N7 C70 C71 107.6(5) . .
N7 C70 Na2 50.1(2) . .
C71 C70 Na2 82.7(3) . .
N7 C70 H70A 110.2 . .
C71 C70 H70A 110.2 . .
Na2 C70 H70A 160.0 . .
N7 C70 H70B 110.2 . .
C71 C70 H70B 110.2 . .
Na2 C70 H70B 79.7 . .
H70A C70 H70B 108.5 . .
C70 C71 N8 115.1(4) . .
C70 C71 H71A 108.5 . .
N8 C71 H71A 108.5 . .
C70 C71 H71B 108.5 . .
N8 C71 H71B 108.5 . .
H71A C71 H71B 107.5 . .
N7 C72 H72A 109.5 . .
N7 C72 H72B 109.5 . .
N7 C72 H72C 109.5 . .
N7 C73 H73A 109.5 . .
N7 C73 H73B 109.5 . .
N7 C73 H73C 109.5 . .
N8 C74 H74A 109.5 . .
N8 C74 H74B 109.5 . .
N8 C74 H74C 109.5 . .
N8 C75 H75A 109.5 . .
N8 C75 H75B 109.5 . .
N8 C75 H75C 109.5 . .
N3 C30A C31A 112.7(6) . .
N3 C30A H30C 109.1 . .
C31A C30A H30C 109.1 . .
N3 C30A H30D 109.1 . .
C31A C30A H30D 109.1 . .
H30C C30A H30D 107.8 . .
C30A C31A N4 116.5(5) . .
C30A C31A H31C 108.2 . .
N4 C31A H31C 108.2 . .
C30A C31A H31D 108.2 . .
N4 C31A H31D 108.2 . .
H31C C31A H31D 107.3 . .
N3 C32A H32D 109.5 . .
N3 C32A H32E 109.5 . .
H32D C32A H32E 109.5 . .
N3 C32A H32F 109.5 . .
H32D C32A H32F 109.5 . .
H32E C32A H32F 109.5 . .
N3 C33A H33D 109.5 . .
N3 C33A H33E 109.5 . .
H33D C33A H33E 109.5 . .
N3 C33A H33F 109.5 . .
H33D C33A H33F 109.5 . .
H33E C33A H33F 109.5 . .
N4 C34A Na1 50.6(3) . .
N4 C34A H34D 109.3 . .
Na1 C34A H34D 159.5 . .
N4 C34A H34E 109.6 . .
Na1 C34A H34E 84.6 . .
H34D C34A H34E 109.5 . .
N4 C34A H34F 109.4 . .
Na1 C34A H34F 78.1 . .
H34D C34A H34F 109.5 . .
H34E C34A H34F 109.5 . .
N4 C35A H35D 109.5 . .
N4 C35A H35E 109.5 . .
H35D C35A H35E 109.5 . .
N4 C35A H35F 109.5 . .
H35D C35A H35F 109.5 . .
H35E C35A H35F 109.5 . .
N11 C90A C91A 111.4(6) . .
N11 C90A H90C 109.3 . .
C91A C90A H90C 109.3 . .
N11 C90A H90D 109.3 . .
C91A C90A H90D 109.3 . .
H90C C90A H90D 108.0 . .
C90A C91A N12 115.3(6) . .
C90A C91A H91C 108.4 . .
N12 C91A H91C 108.4 . .
C90A C91A H91D 108.4 . .
N12 C91A H91D 108.4 . .
H91C C91A H91D 107.5 . .
N11 C92A H92D 109.5 . .
N11 C92A H92E 109.5 . .
H92D C92A H92E 109.5 . .
N11 C92A H92F 109.5 . .
H92D C92A H92F 109.5 . .
H92E C92A H92F 109.5 . .
N12 C95A H95D 109.5 . .
N12 C95A H95E 109.5 . .
H95D C95A H95E 109.5 . .
N12 C95A H95F 109.5 . .
H95D C95A H95F 109.5 . .
H95E C95A H95F 109.5 . .
N12 C94A H94D 109.5 . .
N12 C94A H94E 109.5 . .
H94D C94A H94E 109.5 . .
N12 C94A H94F 109.5 . .
H94D C94A H94F 109.5 . .
H94E C94A H94F 109.5 . .
N11 C93A H93D 109.5 . .
N11 C93A H93E 109.5 . .
H93D C93A H93E 109.5 . .
N11 C93A H93F 109.5 . .
H93D C93A H93F 109.5 . .
H93E C93A H93F 109.5 . .
N9 C1A C2A 132.0(8) . .
N9 C1A H1X 104.3 . .
C2A C1A H1X 104.3 . .
N9 C1A H1Z 104.3 . .
C2A C1A H1Z 104.3 . .
H1X C1A H1Z 105.6 . .
C1A C2A N10 114.9(7) . .
C1A C2A H2A1 108.5 . .
N10 C2A H2A1 108.5 . .
C1A C2A H2A2 108.5 . .
N10 C2A H2A2 108.5 . .
H2A1 C2A H2A2 107.5 . .
N9 C3A H3A1 109.5 . .
N9 C3A H3A2 109.5 . .
H3A1 C3A H3A2 109.5 . .
N9 C3A H3A3 109.5 . .
H3A1 C3A H3A3 109.5 . .
H3A2 C3A H3A3 109.5 . .
N9 C4A H4A1 109.5 . .
N9 C4A H4A2 109.5 . .
H4A1 C4A H4A2 109.5 . .
N9 C4A H4A3 109.5 . .
H4A1 C4A H4A3 109.5 . .
H4A2 C4A H4A3 109.5 . .
N10 C5A H5A1 109.5 . .
N10 C5A H5A2 109.5 . .
H5A1 C5A H5A2 109.5 . .
N10 C5A H5A3 109.5 . .
H5A1 C5A H5A3 109.5 . .
H5A2 C5A H5A3 109.5 . .
N10 C6A H6A1 109.5 . .
N10 C6A H6A2 109.5 . .
H6A1 C6A H6A2 109.5 . .
N10 C6A H6A3 109.5 . .
H6A1 C6A H6A3 109.5 . .
H6A2 C6A H6A3 109.5 . .
C71A C70A N7 117.6(5) . .
C71A C70A Na2 82.4(4) . .
N7 C70A Na2 51.0(2) . .
C71A C70A H70C 107.9 . .
N7 C70A H70C 107.9 . .
Na2 C70A H70C 86.8 . .
C71A C70A H70D 107.9 . .
N7 C70A H70D 107.9 . .
Na2 C70A H70D 158.3 . .
H70C C70A H70D 107.2 . .
N8 C71A C70A 107.7(5) . .
N8 C71A H71C 110.2 . .
C70A C71A H71C 110.2 . .
N8 C71A H71D 110.2 . .
C70A C71A H71D 110.2 . .
H71C C71A H71D 108.5 . .
N7 C72A H72D 109.5 . .
N7 C72A H72E 109.5 . .
H72D C72A H72E 109.5 . .
N7 C72A H72F 109.5 . .
H72D C72A H72F 109.5 . .
H72E C72A H72F 109.5 . .
N7 C73A H73D 109.5 . .
N7 C73A H73E 109.5 . .
H73D C73A H73E 109.5 . .
N7 C73A H73F 109.5 . .
H73D C73A H73F 109.5 . .
H73E C73A H73F 109.5 . .
N8 C74A H74D 109.5 . .
N8 C74A H74E 109.5 . .
H74D C74A H74E 109.5 . .
N8 C74A H74F 109.5 . .
H74D C74A H74F 109.5 . .
H74E C74A H74F 109.5 . .
N8 C75A H75D 109.5 . .
N8 C75A H75E 109.5 . .
H75D C75A H75E 109.5 . .
N8 C75A H75F 109.5 . .
H75D C75A H75F 109.5 . .
H75E C75A H75F 109.5 . .

loop_
_geom_bond_atom_site_label_1
_geom_bond_atom_site_label_2
_geom_bond_distance
_geom_bond_site_symmetry_2
Zn1 C13 2.025(3) .
Zn1 C40 2.035(3) .
Zn1 C23 2.042(3) .
Zn1 Na1 3.0253(11) .
C40 C43 1.515(4) .
C40 C41 1.522(4) .
C40 C42 1.531(4) .
C41 H41A 0.9800 .
C41 H41B 0.9800 .
C41 H41C 0.9800 .
C42 H42A 0.9800 .
C42 H42B 0.9800 .
C42 H42C 0.9800 .
C43 H43A 0.9800 .
C43 H43B 0.9800 .
C43 H43C 0.9800 .
N1 C12 1.444(3) .
N1 C10 1.469(3) .
N1 C11 1.470(3) .
N1 Na1 2.663(3) .
C10 H10A 0.9800 .
C10 H10B 0.9800 .
C10 H10C 0.9800 .
C11 H11A 0.9800 .
C11 H11B 0.9800 .
C11 H11C 0.9800 .
C12 C17 1.391(4) .
C12 C13 1.419(3) .
C12 Na1 2.848(3) .
C13 C14 1.399(4) .
C13 Na1 2.799(3) .
C14 C15 1.388(4) .
C14 H14A 0.9500 .
C15 C16 1.379(4) .
C15 H15A 0.9500 .
C16 C17 1.377(4) .
C16 H16A 0.9500 .
C17 H17A 0.9500 .
N2 C22 1.436(3) .
N2 C20 1.455(3) .
N2 C21 1.468(4) .
N2 Na1 2.851(2) .
C20 H20A 0.9800 .
C20 H20B 0.9800 .
C20 H20C 0.9800 .
C21 H21A 0.9800 .
C21 H21B 0.9800 .
C21 H21C 0.9800 .
C22 C27 1.391(4) .
C22 C23 1.402(4) .
C22 Na1 2.884(3) .
C23 C24 1.403(4) .
C23 Na1 2.663(3) .
C24 C25 1.371(4) .
C24 H24A 0.9500 .
C25 C26 1.367(4) .
C25 H25A 0.9500 .
C26 C27 1.388(4) .
C26 H26A 0.9500 .
C27 H27A 0.9500 .
Na1 N4 2.473(3) .
Na1 N3 2.473(2) .
Na1 C34A 3.121(9) .
N3 C30A 1.411(6) .
N3 C32 1.443(7) .
N3 C32A 1.458(6) .
N3 C33 1.460(6) .
N3 C33A 1.503(6) .
N3 C30 1.552(6) .
N4 C31 1.384(5) .
N4 C35A 1.434(6) .
N4 C34A 1.441(7) .
N4 C34 1.464(7) .
N4 C35 1.542(6) .
N4 C31A 1.565(6) .
Zn2 C80 2.035(3) .
Zn2 C63 2.036(3) .
Zn2 C53 2.045(3) .
Zn2 Na2 3.0278(11) .
C80 C82 1.523(4) .
C80 C83 1.526(4) .
C80 C81 1.530(3) .
C81 H81A 0.9800 .
C81 H81B 0.9800 .
C81 H81C 0.9800 .
C82 H82A 0.9800 .
C82 H82B 0.9800 .
C82 H82C 0.9800 .
C83 H83A 0.9800 .
C83 H83B 0.9800 .
C83 H83C 0.9800 .
N5 C52 1.446(3) .
N5 C50 1.463(3) .
N5 C51 1.468(3) .
N5 Na2 2.857(2) .
C50 H50A 0.9800 .
C50 H50B 0.9800 .
C50 H50C 0.9800 .
C51 H51A 0.9800 .
C51 H51B 0.9800 .
C51 H51C 0.9800 .
C52 C57 1.384(4) .
C52 C53 1.410(4) .
C52 Na2 2.900(3) .
C53 C54 1.408(4) .
C53 Na2 2.668(3) .
C54 C55 1.383(4) .
C54 H54A 0.9500 .
C55 C56 1.378(4) .
C55 H55A 0.9500 .
C56 C57 1.382(4) .
C56 H56A 0.9500 .
C57 H57A 0.9500 .
N6 C62 1.436(4) .
N6 C60 1.463(3) .
N6 C61 1.473(3) .
N6 Na2 2.609(2) .
C60 H60A 0.9800 .
C60 H60B 0.9800 .
C60 H60C 0.9800 .
C61 H61A 0.9800 .
C61 H61B 0.9800 .
C61 H61C 0.9800 .
C62 C67 1.397(4) .
C62 C63 1.416(3) .
C62 Na2 2.809(3) .
C63 C64 1.397(4) .
C63 Na2 2.800(3) .
C64 C65 1.389(4) .
C64 H64A 0.9500 .
C65 C66 1.366(4) .
C65 H65A 0.9500 .
C66 C67 1.377(4) .
C66 H66A 0.9500 .
C67 H67A 0.9500 .
Na2 N7 2.467(2) .
Na2 N8 2.507(3) .
Na2 C70 3.117(6) .
Na2 C70A 3.129(7) .
N7 C70 1.394(6) .
N7 C73A 1.438(7) .
N7 C72 1.455(7) .
N7 C72A 1.480(7) .
N7 C73 1.533(5) .
N7 C70A 1.549(6) .
N8 C71A 1.360(6) .
N8 C75 1.421(5) .
N8 C74 1.460(7) .
N8 C74A 1.470(7) .
N8 C75A 1.543(6) .
N8 C71 1.625(6) .
Na3 N9 2.459(2) .
Na3 N9 2.459(2) 2_665
Na3 N10 2.477(2) 2_665
Na3 N10 2.477(2) .
Na3 C2 3.120(6) 2_665
Na3 C2 3.120(6) .
Na3 C6 3.128(7) 2_665
N9 C3 1.426(5) .
N9 C4A 1.427(7) .
N9 C1A 1.442(7) .
N9 C1 1.483(5) .
N9 C3A 1.503(7) .
N9 C4 1.539(5) .
N10 C6 1.437(6) .
N10 C5 1.460(6) .
N10 C2A 1.461(7) .
N10 C5A 1.468(9) .
N10 C6A 1.508(8) .
N10 C2 1.510(5) .
Na4 N12 2.494(3) .
Na4 N12 2.494(3) 2_476
Na4 N11 2.516(2) 2_476
Na4 N11 2.516(2) .
N11 C93 1.431(6) .
N11 C90A 1.436(7) .
N11 C92 1.458(8) .
N11 C92A 1.467(8) .
N11 C93A 1.517(7) .
N11 C90 1.531(6) .
N12 C94A 1.410(7) .
N12 C94 1.445(5) .
N12 C91 1.491(5) .
N12 C95A 1.496(6) .
N12 C91A 1.499(6) .
N12 C95 1.503(6) .
Zn3 C120 2.032(3) .
Zn3 C130 2.044(3) .
Zn3 N13 2.059(2) .
Zn4 C100 2.030(3) .
Zn4 C110 2.035(3) .
Zn4 N13 2.062(2) .
C100 C101 1.520(4) .
C100 C102 1.529(4) .
C100 C103 1.536(3) .
C101 H10D 0.9800 .
C101 H10E 0.9800 .
C101 H10F 0.9800 .
C102 H10G 0.9800 .
C102 H10H 0.9800 .
C102 H10I 0.9800 .
C103 H10J 0.9800 .
C103 H10K 0.9800 .
C103 H10L 0.9800 .
C110 C112 1.514(4) .
C110 C113 1.515(4) .
C110 C111 1.518(4) .
C111 H11D 0.9800 .
C111 H11E 0.9800 .
C111 H11F 0.9800 .
C112 H11G 0.9800 .
C112 H11H 0.9800 .
C112 H11I 0.9800 .
C113 H11J 0.9800 .
C113 H11K 0.9800 .
C113 H11L 0.9800 .
C120 C122 1.520(4) .
C120 C123 1.531(4) .
C120 C121 1.540(4) .
C121 H12A 0.9800 .
C121 H12B 0.9800 .
C121 H12C 0.9800 .
C122 H12D 0.9800 .
C122 H12E 0.9800 .
C122 H12F 0.9800 .
C123 H12G 0.9800 .
C123 H12H 0.9800 .
C123 H12I 0.9800 .
C130 C132 1.518(4) .
C130 C131 1.519(4) .
C130 C133 1.538(4) .
C131 H13A 0.9800 .
C131 H13B 0.9800 .
C131 H13C 0.9800 .
C132 H13D 0.9800 .
C132 H13E 0.9800 .
C132 H13F 0.9800 .
C133 H13G 0.9800 .
C133 H13H 0.9800 .
C133 H13I 0.9800 .
N13 C140 1.463(3) .
N13 C141 1.466(3) .
C140 H14E 0.9800 .
C140 H14F 0.9800 .
C140 H14G 0.9800 .
C141 H14B 0.9800 .
C141 H14C 0.9800 .
C141 H14D 0.9800 .
C1 C2 1.536(6) .
C1 H1A 0.9900 .
C1 H1B 0.9900 .
C30 C31 1.499(7) .
C30 H30A 0.9900 .
C30 H30B 0.9900 .
C31 H31A 0.9900 .
C31 H31B 0.9900 .
C32 H32A 0.9800 .
C32 H32B 0.9800 .
C32 H32C 0.9800 .
C33 H33A 0.9800 .
C33 H33B 0.9800 .
C33 H33C 0.9800 .
C34 H34A 0.9800 .
C34 H34B 0.9800 .
C34 H34C 0.9800 .
C34 H34D 0.8346 .
C34 H34E 1.3260 .
C34 H34F 0.9234 .
C35 H35A 0.9800 .
C35 H35B 0.9800 .
C35 H35C 0.9800 .
C90 C91 1.534(7) .
C90 H90A 0.9900 .
C90 H90B 0.9900 .
C91 H91A 0.9900 .
C91 H91B 0.9900 .
C92 H92A 0.9800 .
C92 H92B 0.9800 .
C92 H92C 0.9800 .
C93 H93A 0.9800 .
C93 H93B 0.9800 .
C93 H93C 0.9800 .
C94 H94A 0.9800 .
C94 H94B 0.9800 .
C94 H94C 0.9800 .
C95 H95A 0.9800 .
C95 H95B 0.9800 .
C95 H95C 0.9800 .
C2 H2A 0.9900 .
C2 H2B 0.9900 .
C3 H3A 0.9800 .
C3 H3B 0.9800 .
C3 H3C 0.9800 .
C4 H4A 0.9800 .
C4 H4B 0.9800 .
C4 H4C 0.9800 .
C5 H5A 0.9800 .
C5 H5B 0.9800 .
C5 H5C 0.9800 .
C6 H6A 0.9800 .
C6 H6B 0.9800 .
C6 H6C 0.9800 .
C70 C71 1.519(7) .
C70 H70A 0.9900 .
C70 H70B 0.9900 .
C71 H71A 0.9900 .
C71 H71B 0.9900 .
C72 H72A 0.9800 .
C72 H72B 0.9800 .
C72 H72C 0.9800 .
C73 H73A 0.9800 .
C73 H73B 0.9800 .
C73 H73C 0.9800 .
C74 H74A 0.9800 .
C74 H74B 0.9800 .
C74 H74C 0.9800 .
C75 H75A 0.9800 .
C75 H75B 0.9800 .
C75 H75C 0.9800 .
C30A C31A 1.437(7) .
C30A H30C 0.9900 .
C30A H30D 0.9900 .
C31A H31C 0.9900 .
C31A H31D 0.9900 .
C32A H32D 0.9800 .
C32A H32E 0.9800 .
C32A H32F 0.9800 .
C33A H33D 0.9800 .
C33A H33E 0.9800 .
C33A H33F 0.9800 .
C34A H34D 0.9800 .
C34A H34E 0.9800 .
C34A H34F 0.9800 .
C35A H35D 0.9800 .
C35A H35E 0.9800 .
C35A H35F 0.9800 .
C90A C91A 1.471(7) .
C90A H90C 0.9900 .
C90A H90D 0.9900 .
C91A H91C 0.9900 .
C91A H91D 0.9900 .
C92A H92D 0.9800 .
C92A H92E 0.9800 .
C92A H92F 0.9800 .
C95A H95D 0.9800 .
C95A H95E 0.9800 .
C95A H95F 0.9800 .
C94A H94D 0.9800 .
C94A H94E 0.9800 .
C94A H94F 0.9800 .
C93A H93D 0.9800 .
C93A H93E 0.9800 .
C93A H93F 0.9800 .
C1A C2A 1.446(8) .
C1A H1X 0.9900 .
C1A H1Z 0.9900 .
C2A H2A1 0.9900 .
C2A H2A2 0.9900 .
C3A H3A1 0.9800 .
C3A H3A2 0.9800 .
C3A H3A3 0.9800 .
C4A H4A1 0.9800 .
C4A H4A2 0.9800 .
C4A H4A3 0.9800 .
C5A H5A1 0.9800 .
C5A H5A2 0.9800 .
C5A H5A3 0.9800 .
C6A H6A1 0.9800 .
C6A H6A2 0.9800 .
C6A H6A3 0.9800 .
C70A C71A 1.510(7) .
C70A H70C 0.9900 .
C70A H70D 0.9900 .
C71A H71C 0.9900 .
C71A H71D 0.9900 .
C72A H72D 0.9800 .
C72A H72E 0.9800 .
C72A H72F 0.9800 .
C73A H73D 0.9800 .
C73A H73E 0.9800 .
C73A H73F 0.9800 .
C74A H74D 0.9800 .
C74A H74E 0.9800 .
C74A H74F 0.9800 .
C75A H75D 0.9800 .
C75A H75E 0.9800 .
C75A H75F 0.9800 .

loop_
_geom_torsion_atom_site_label_1
_geom_torsion_atom_site_label_2
_geom_torsion_atom_site_label_3
_geom_torsion_atom_site_label_4
_geom_torsion
_geom_torsion_site_symmetry_1
C13 Zn1 C40 C43 -49.5(3) .
C23 Zn1 C40 C43 129.1(2) .
C13 Zn1 C40 C41 71.6(2) .
C23 Zn1 C40 C41 -109.8(2) .
C13 Zn1 C40 C42 -170.37(19) .
C23 Zn1 C40 C42 8.3(2) .
C10 N1 C12 C17 -121.5(3) .
C11 N1 C12 C17 6.1(4) .
Na1 N1 C12 C17 119.5(3) .
C10 N1 C12 C13 62.6(3) .
C11 N1 C12 C13 -169.9(2) .
Na1 N1 C12 C13 -56.4(2) .
C10 N1 C12 Na1 119.0(2) .
C11 N1 C12 Na1 -113.5(2) .
C17 C12 C13 C14 -1.0(4) .
N1 C12 C13 C14 175.0(2) .
Na1 C12 C13 C14 121.4(2) .
C17 C12 C13 Zn1 176.9(2) .
N1 C12 C13 Zn1 -7.2(4) .
Na1 C12 C13 Zn1 -60.7(2) .
C17 C12 C13 Na1 -122.4(3) .
N1 C12 C13 Na1 53.6(2) .
C40 Zn1 C13 C14 53.4(2) .
C23 Zn1 C13 C14 -125.1(2) .
Na1 Zn1 C13 C14 -120.8(2) .
C40 Zn1 C13 C12 -124.4(2) .
C23 Zn1 C13 C12 57.1(3) .
Na1 Zn1 C13 C12 61.4(2) .
C40 Zn1 C13 Na1 174.19(9) .
C23 Zn1 C13 Na1 -4.35(13) .
C12 C13 C14 C15 -0.7(4) .
Zn1 C13 C14 C15 -178.8(2) .
Na1 C13 C14 C15 90.2(3) .
C13 C14 C15 C16 1.7(5) .
C14 C15 C16 C17 -0.9(4) .
C15 C16 C17 C12 -0.7(4) .
C13 C12 C17 C16 1.7(4) .
N1 C12 C17 C16 -174.0(2) .
Na1 C12 C17 C16 -90.3(3) .
C20 N2 C22 C27 -128.6(3) .
C21 N2 C22 C27 0.4(4) .
Na1 N2 C22 C27 123.8(2) .
C20 N2 C22 C23 55.7(3) .
C21 N2 C22 C23 -175.3(2) .
Na1 N2 C22 C23 -52.0(2) .
C20 N2 C22 Na1 107.6(2) .
C21 N2 C22 Na1 -123.4(2) .
C27 C22 C23 C24 -0.8(4) .
N2 C22 C23 C24 174.8(2) .
Na1 C22 C23 C24 119.3(2) .
C27 C22 C23 Zn1 169.0(2) .
N2 C22 C23 Zn1 -15.3(4) .
Na1 C22 C23 Zn1 -70.92(19) .
C27 C22 C23 Na1 -120.1(2) .
N2 C22 C23 Na1 55.6(2) .
C13 Zn1 C23 C22 78.0(3) .
C40 Zn1 C23 C22 -100.6(2) .
Na1 Zn1 C23 C22 73.5(2) .
C13 Zn1 C23 C24 -112.3(2) .
C40 Zn1 C23 C24 69.1(2) .
Na1 Zn1 C23 C24 -116.8(2) .
C13 Zn1 C23 Na1 4.51(13) .
C40 Zn1 C23 Na1 -174.10(9) .
C22 C23 C24 C25 -0.6(4) .
Zn1 C23 C24 C25 -171.7(2) .
Na1 C23 C24 C25 96.9(3) .
C23 C24 C25 C26 1.4(5) .
C24 C25 C26 C27 -0.8(5) .
C25 C26 C27 C22 -0.5(4) .
C23 C22 C27 C26 1.4(4) .
N2 C22 C27 C26 -174.2(2) .
Na1 C22 C27 C26 -81.9(3) .
C22 C23 Na1 N4 68.54(18) .
C24 C23 Na1 N4 -46.6(3) .
Zn1 C23 Na1 N4 -160.50(9) .
C22 C23 Na1 N3 -27.7(3) .
C24 C23 Na1 N3 -142.9(2) .
Zn1 C23 Na1 N3 103.26(19) .
C22 C23 Na1 N1 174.75(17) .
C24 C23 Na1 N1 59.6(3) .
Zn1 C23 Na1 N1 -54.30(9) .
C22 C23 Na1 C13 -133.71(17) .
C24 C23 Na1 C13 111.1(3) .
Zn1 C23 Na1 C13 -2.76(8) .
C22 C23 Na1 C12 -155.44(16) .
C24 C23 Na1 C12 89.4(3) .
Zn1 C23 Na1 C12 -24.48(10) .
C22 C23 Na1 N2 -27.60(15) .
C24 C23 Na1 N2 -142.8(3) .
Zn1 C23 Na1 N2 103.36(11) .
C24 C23 Na1 C22 -115.2(3) .
Zn1 C23 Na1 C22 131.0(2) .
C22 C23 Na1 Zn1 -131.0(2) .
C24 C23 Na1 Zn1 113.9(3) .
C22 C23 Na1 C34A 56.1(2) .
C24 C23 Na1 C34A -59.1(3) .
Zn1 C23 Na1 C34A -173.0(2) .
C12 N1 Na1 N4 -141.39(15) .
C10 N1 Na1 N4 104.96(19) .
C11 N1 Na1 N4 -26.6(2) .
C12 N1 Na1 N3 -63.05(16) .
C10 N1 Na1 N3 -176.70(18) .
C11 N1 Na1 N3 51.8(2) .
C12 N1 Na1 C23 103.90(15) .
C10 N1 Na1 C23 -9.8(2) .
C11 N1 Na1 C23 -141.3(2) .
C12 N1 Na1 C13 28.04(14) .
C10 N1 Na1 C13 -85.6(2) .
C11 N1 Na1 C13 142.9(2) .
C10 N1 Na1 C12 -113.7(2) .
C11 N1 Na1 C12 114.8(3) .
C12 N1 Na1 N2 75.03(19) .
C10 N1 Na1 N2 -38.6(3) .
C11 N1 Na1 N2 -170.13(18) .
C12 N1 Na1 C22 106.95(16) .
C10 N1 Na1 C22 -6.7(2) .
C11 N1 Na1 C22 -138.21(19) .
C12 N1 Na1 Zn1 69.33(14) .
C10 N1 Na1 Zn1 -44.32(18) .
C11 N1 Na1 Zn1 -175.8(2) .
C12 N1 Na1 C34A -164.6(2) .
C10 N1 Na1 C34A 81.7(3) .
C11 N1 Na1 C34A -49.8(3) .
C14 C13 Na1 N4 -116.2(3) .
C12 C13 Na1 N4 -4.8(3) .
Zn1 C13 Na1 N4 129.65(19) .
C14 C13 Na1 N3 -30.6(2) .
C12 C13 Na1 N3 80.69(16) .
Zn1 C13 Na1 N3 -144.81(8) .
C14 C13 Na1 C23 117.0(2) .
C12 C13 Na1 C23 -131.69(17) .
Zn1 C13 Na1 C23 2.81(8) .
C14 C13 Na1 N1 -140.4(3) .
C12 C13 Na1 N1 -29.05(14) .
Zn1 C13 Na1 N1 105.45(10) .
C14 C13 Na1 C12 -111.3(3) .
Zn1 C13 Na1 C12 134.50(18) .
C14 C13 Na1 N2 67.0(2) .
C12 C13 Na1 N2 178.29(16) .
Zn1 C13 Na1 N2 -47.21(8) .
C14 C13 Na1 C22 96.0(2) .
C12 C13 Na1 C22 -152.63(16) .
Zn1 C13 Na1 C22 -18.13(9) .
C14 C13 Na1 Zn1 114.2(3) .
C12 C13 Na1 Zn1 -134.50(18) .
C14 C13 Na1 C34A 163.9(7) .
C12 C13 Na1 C34A -84.8(7) .
Zn1 C13 Na1 C34A 49.7(7) .
C17 C12 Na1 N4 -65.0(3) .
C13 C12 Na1 N4 177.42(15) .
N1 C12 Na1 N4 48.04(18) .
C17 C12 Na1 N3 12.0(3) .
C13 C12 Na1 N3 -105.61(16) .
N1 C12 Na1 N3 125.02(15) .
C17 C12 Na1 C23 166.5(2) .
C13 C12 Na1 C23 48.93(17) .
N1 C12 Na1 C23 -80.45(15) .
C17 C12 Na1 N1 -113.0(3) .
C13 C12 Na1 N1 129.4(2) .
C17 C12 Na1 C13 117.6(3) .
N1 C12 Na1 C13 -129.4(2) .
C17 C12 Na1 N2 115.5(2) .
C13 C12 Na1 N2 -2.11(19) .
N1 C12 Na1 N2 -131.49(14) .
C17 C12 Na1 C22 151.9(2) .
C13 C12 Na1 C22 34.33(19) .
N1 C12 Na1 C22 -95.05(16) .
C17 C12 Na1 Zn1 148.7(3) .
C13 C12 Na1 Zn1 31.10(14) .
N1 C12 Na1 Zn1 -98.28(14) .
C17 C12 Na1 C34A -87.7(4) .
C13 C12 Na1 C34A 154.7(3) .
N1 C12 Na1 C34A 25.4(4) .
C22 N2 Na1 N4 -77.43(17) .
C20 N2 Na1 N4 170.23(17) .
C21 N2 Na1 N4 35.4(2) .
C22 N2 Na1 N3 -152.51(17) .
C20 N2 Na1 N3 95.15(18) .
C21 N2 Na1 N3 -39.7(2) .
C22 N2 Na1 C23 27.54(16) .
C20 N2 Na1 C23 -84.80(19) .
C21 N2 Na1 C23 140.4(3) .
C22 N2 Na1 N1 65.0(2) .
C20 N2 Na1 N1 -47.3(2) .
C21 N2 Na1 N1 177.8(2) .
C22 N2 Na1 C13 101.12(17) .
C20 N2 Na1 C13 -11.22(18) .
C21 N2 Na1 C13 -146.0(2) .
C22 N2 Na1 C12 102.16(18) .
C20 N2 Na1 C12 -10.2(2) .
C21 N2 Na1 C12 -145.0(2) .
C20 N2 Na1 C22 -112.3(2) .
C21 N2 Na1 C22 112.8(3) .
C22 N2 Na1 Zn1 70.73(15) .
C20 N2 Na1 Zn1 -41.61(16) .
C21 N2 Na1 Zn1 -176.4(2) .
C22 N2 Na1 C34A -65.4(2) .
C20 N2 Na1 C34A -177.8(3) .
C21 N2 Na1 C34A 47.4(3) .
C27 C22 Na1 N4 -6.1(3) .
C23 C22 Na1 N4 -119.33(17) .
N2 C22 Na1 N4 109.77(16) .
C27 C22 Na1 N3 -83.6(3) .
C23 C22 Na1 N3 163.15(17) .
N2 C22 Na1 N3 32.26(19) .
C27 C22 Na1 C23 113.2(3) .
N2 C22 Na1 C23 -130.9(3) .
C27 C22 Na1 N1 106.9(3) .
C23 C22 Na1 N1 -6.3(2) .
N2 C22 Na1 N1 -137.20(15) .
C27 C22 Na1 C13 160.2(3) .
C23 C22 Na1 C13 47.00(18) .
N2 C22 Na1 C13 -83.89(16) .
C27 C22 Na1 C12 144.0(3) .
C23 C22 Na1 C12 30.7(2) .
N2 C22 Na1 C12 -100.17(17) .
C27 C22 Na1 N2 -115.9(3) .
C23 C22 Na1 N2 130.9(3) .
C27 C22 Na1 Zn1 147.2(3) .
C23 C22 Na1 Zn1 33.97(15) .
N2 C22 Na1 Zn1 -96.93(16) .
C27 C22 Na1 C34A -6.8(3) .
C23 C22 Na1 C34A -120.0(3) .
N2 C22 Na1 C34A 109.1(3) .
C13 Zn1 Na1 N4 -137.91(17) .
C23 Zn1 Na1 N4 37.88(17) .
C13 Zn1 Na1 N3 52.47(13) .
C23 Zn1 Na1 N3 -131.73(14) .
C13 Zn1 Na1 C23 -175.79(12) .
C13 Zn1 Na1 N1 -54.39(10) .
C23 Zn1 Na1 N1 121.41(11) .
C23 Zn1 Na1 C13 175.79(12) .
C13 Zn1 Na1 C12 -22.76(10) .
C23 Zn1 Na1 C12 153.03(11) .
C13 Zn1 Na1 N2 129.38(10) .
C23 Zn1 Na1 N2 -54.83(10) .
C13 Zn1 Na1 C22 160.12(10) .
C23 Zn1 Na1 C22 -24.09(10) .
C13 Zn1 Na1 C34A -166.6(3) .
C23 Zn1 Na1 C34A 9.2(3) .
N4 Na1 N3 C30A -30.4(3) .
C23 Na1 N3 C30A 77.3(4) .
N1 Na1 N3 C30A -127.5(3) .
C13 Na1 N3 C30A 176.5(3) .
C12 Na1 N3 C30A -154.5(3) .
N2 Na1 N3 C30A 77.2(3) .
C22 Na1 N3 C30A 62.1(3) .
Zn1 Na1 N3 C30A 144.2(3) .
C34A Na1 N3 C30A -6.9(4) .
N4 Na1 N3 C32 112.7(5) .
C23 Na1 N3 C32 -139.6(5) .
N1 Na1 N3 C32 15.6(5) .
C13 Na1 N3 C32 -40.4(5) .
C12 Na1 N3 C32 -11.4(5) .
N2 Na1 N3 C32 -139.7(5) .
C22 Na1 N3 C32 -154.8(5) .
Zn1 Na1 N3 C32 -72.7(5) .
C34A Na1 N3 C32 136.2(5) .
N4 Na1 N3 C32A 96.4(4) .
C23 Na1 N3 C32A -155.9(4) .
N1 Na1 N3 C32A -0.7(4) .
C13 Na1 N3 C32A -56.7(4) .
C12 Na1 N3 C32A -27.6(4) .
N2 Na1 N3 C32A -156.0(4) .
C22 Na1 N3 C32A -171.0(4) .
Zn1 Na1 N3 C32A -88.9(4) .
C34A Na1 N3 C32A 120.0(4) .
N4 Na1 N3 C33 -121.5(4) .
C23 Na1 N3 C33 -13.9(5) .
N1 Na1 N3 C33 141.3(4) .
C13 Na1 N3 C33 85.3(4) .
C12 Na1 N3 C33 114.4(4) .
N2 Na1 N3 C33 -14.0(4) .
C22 Na1 N3 C33 -29.0(4) .
Zn1 Na1 N3 C33 53.1(4) .
C34A Na1 N3 C33 -98.0(4) .
N4 Na1 N3 C33A -145.7(4) .
C23 Na1 N3 C33A -38.1(4) .
N1 Na1 N3 C33A 117.2(4) .
C13 Na1 N3 C33A 61.2(4) .
C12 Na1 N3 C33A 90.2(4) .
N2 Na1 N3 C33A -38.1(4) .
C22 Na1 N3 C33A -53.2(4) .
Zn1 Na1 N3 C33A 28.9(4) .
C34A Na1 N3 C33A -122.2(4) .
N4 Na1 N3 C30 -5.8(3) .
C23 Na1 N3 C30 101.8(3) .
N1 Na1 N3 C30 -102.9(3) .
C13 Na1 N3 C30 -158.9(3) .
C12 Na1 N3 C30 -129.9(3) .
N2 Na1 N3 C30 101.8(3) .
C22 Na1 N3 C30 86.7(3) .
Zn1 Na1 N3 C30 168.8(3) .
C34A Na1 N3 C30 17.7(3) .
N3 Na1 N4 C31 -22.7(4) .
C23 Na1 N4 C31 -169.0(4) .
N1 Na1 N4 C31 89.8(4) .
C13 Na1 N4 C31 70.2(4) .
C12 Na1 N4 C31 67.3(4) .
N2 Na1 N4 C31 -113.1(4) .
C22 Na1 N4 C31 -141.8(4) .
Zn1 Na1 N4 C31 164.8(3) .
C34A Na1 N4 C31 -140.4(6) .
N3 Na1 N4 C35A -116.3(4) .
C23 Na1 N4 C35A 97.4(4) .
N1 Na1 N4 C35A -3.8(4) .
C13 Na1 N4 C35A -23.4(5) .
C12 Na1 N4 C35A -26.3(5) .
N2 Na1 N4 C35A 153.3(4) .
C22 Na1 N4 C35A 124.6(4) .
Zn1 Na1 N4 C35A 71.2(5) .
C34A Na1 N4 C35A 126.0(6) .
N3 Na1 N4 C34A 117.7(5) .
C23 Na1 N4 C34A -28.6(5) .
N1 Na1 N4 C34A -129.8(4) .
C13 Na1 N4 C34A -149.4(5) .
C12 Na1 N4 C34A -152.3(4) .
N2 Na1 N4 C34A 27.3(4) .
C22 Na1 N4 C34A -1.4(4) .
Zn1 Na1 N4 C34A -54.8(5) .
N3 Na1 N4 C34 105.0(4) .
C23 Na1 N4 C34 -41.3(4) .
N1 Na1 N4 C34 -142.4(4) .
C13 Na1 N4 C34 -162.1(4) .
C12 Na1 N4 C34 -164.9(4) .
N2 Na1 N4 C34 14.7(4) .
C22 Na1 N4 C34 -14.0(4) .
Zn1 Na1 N4 C34 -67.4(4) .
C34A Na1 N4 C34 -12.6(7) .
N3 Na1 N4 C35 -141.5(4) .
C23 Na1 N4 C35 72.2(4) .
N1 Na1 N4 C35 -28.9(4) .
C13 Na1 N4 C35 -48.6(4) .
C12 Na1 N4 C35 -51.5(4) .
N2 Na1 N4 C35 128.1(3) .
C22 Na1 N4 C35 99.4(4) .
Zn1 Na1 N4 C35 46.1(4) .
C34A Na1 N4 C35 100.8(6) .
N3 Na1 N4 C31A 4.1(3) .
C23 Na1 N4 C31A -142.2(3) .
N1 Na1 N4 C31A 116.7(3) .
C13 Na1 N4 C31A 97.0(4) .
C12 Na1 N4 C31A 94.2(3) .
N2 Na1 N4 C31A -86.2(3) .
C22 Na1 N4 C31A -115.0(3) .
Zn1 Na1 N4 C31A -168.3(3) .
C34A Na1 N4 C31A -113.5(6) .
C63 Zn2 C80 C82 26.2(2) .
C53 Zn2 C80 C82 -155.25(18) .
C63 Zn2 C80 C83 149.35(18) .
C53 Zn2 C80 C83 -32.1(2) .
C63 Zn2 C80 C81 -93.2(2) .
C53 Zn2 C80 C81 85.4(2) .
C50 N5 C52 C57 123.6(3) .
C51 N5 C52 C57 -3.0(3) .
Na2 N5 C52 C57 -124.1(2) .
C50 N5 C52 C53 -60.7(3) .
C51 N5 C52 C53 172.6(2) .
Na2 N5 C52 C53 51.5(2) .
C50 N5 C52 Na2 -112.2(2) .
C51 N5 C52 Na2 121.12(19) .
C57 C52 C53 C54 1.9(4) .
N5 C52 C53 C54 -173.7(2) .
Na2 C52 C53 C54 -118.5(2) .
C57 C52 C53 Zn2 -167.9(2) .
N5 C52 C53 Zn2 16.6(3) .
Na2 C52 C53 Zn2 71.71(18) .
C57 C52 C53 Na2 120.4(2) .
N5 C52 C53 Na2 -55.1(2) .
C80 Zn2 C53 C54 -67.4(2) .
C63 Zn2 C53 C54 111.1(2) .
Na2 Zn2 C53 C54 116.0(2) .
C80 Zn2 C53 C52 102.0(2) .
C63 Zn2 C53 C52 -79.5(2) .
Na2 Zn2 C53 C52 -74.6(2) .
C80 Zn2 C53 Na2 176.57(8) .
C63 Zn2 C53 Na2 -4.92(13) .
C52 C53 C54 C55 0.1(4) .
Zn2 C53 C54 C55 170.8(2) .
Na2 C53 C54 C55 -97.3(3) .
C53 C54 C55 C56 -1.9(4) .
C54 C55 C56 C57 1.7(4) .
C55 C56 C57 C52 0.1(4) .
C53 C52 C57 C56 -2.0(4) .
N5 C52 C57 C56 173.4(2) .
Na2 C52 C57 C56 81.3(3) .
C60 N6 C62 C67 120.4(3) .
C61 N6 C62 C67 -6.9(4) .
Na2 N6 C62 C67 -117.9(3) .
C60 N6 C62 C63 -63.7(3) .
C61 N6 C62 C63 168.9(2) .
Na2 N6 C62 C63 58.0(2) .
C60 N6 C62 Na2 -121.8(2) .
C61 N6 C62 Na2 110.9(2) .
C67 C62 C63 C64 -0.3(4) .
N6 C62 C63 C64 -176.2(2) .
Na2 C62 C63 C64 -122.2(2) .
C67 C62 C63 Zn2 -178.0(2) .
N6 C62 C63 Zn2 6.1(4) .
Na2 C62 C63 Zn2 60.05(19) .
C67 C62 C63 Na2 121.9(3) .
N6 C62 C63 Na2 -53.9(2) .
C80 Zn2 C63 C64 -54.5(3) .
C53 Zn2 C63 C64 127.0(2) .
Na2 Zn2 C63 C64 122.3(2) .
C80 Zn2 C63 C62 123.1(2) .
C53 Zn2 C63 C62 -55.3(3) .
Na2 Zn2 C63 C62 -60.1(2) .
C80 Zn2 C63 Na2 -176.83(9) .
C53 Zn2 C63 Na2 4.75(13) .
C62 C63 C64 C65 1.7(4) .
Zn2 C63 C64 C65 179.6(2) .
Na2 C63 C64 C65 -87.9(3) .
C63 C64 C65 C66 -1.5(5) .
C64 C65 C66 C67 0.0(5) .
C65 C66 C67 C62 1.3(5) .
C63 C62 C67 C66 -1.2(4) .
N6 C62 C67 C66 174.5(3) .
Na2 C62 C67 C66 92.2(3) .
C62 N6 Na2 N7 57.31(16) .
C60 N6 Na2 N7 171.6(2) .
C61 N6 Na2 N7 -58.0(2) .
C62 N6 Na2 N8 136.40(15) .
C60 N6 Na2 N8 -109.3(2) .
C61 N6 Na2 N8 21.1(2) .
C62 N6 Na2 C53 -105.67(15) .
C60 N6 Na2 C53 8.6(2) .
C61 N6 Na2 C53 139.0(2) .
C62 N6 Na2 C63 -28.51(14) .
C60 N6 Na2 C63 85.8(2) .
C61 N6 Na2 C63 -143.8(2) .
C60 N6 Na2 C62 114.3(3) .
C61 N6 Na2 C62 -115.3(3) .
C62 N6 Na2 N5 -76.26(19) .
C60 N6 Na2 N5 38.0(3) .
C61 N6 Na2 N5 168.46(18) .
C62 N6 Na2 C52 -108.06(16) .
C60 N6 Na2 C52 6.2(2) .
C61 N6 Na2 C52 136.66(19) .
C62 N6 Na2 Zn2 -70.55(14) .
C60 N6 Na2 Zn2 43.7(2) .
C61 N6 Na2 Zn2 174.2(2) .
C62 N6 Na2 C70 80.4(2) .
C60 N6 Na2 C70 -165.3(2) .
C61 N6 Na2 C70 -34.9(3) .
C62 N6 Na2 C70A 89.1(2) .
C60 N6 Na2 C70A -156.6(2) .
C61 N6 Na2 C70A -26.2(3) .
C54 C53 Na2 N7 147.5(2) .
C52 C53 Na2 N7 32.5(3) .
Zn2 C53 Na2 N7 -96.52(18) .
C54 C53 Na2 N8 48.1(3) .
C52 C53 Na2 N8 -66.91(18) .
Zn2 C53 Na2 N8 164.04(8) .
C54 C53 Na2 N6 -60.9(2) .
C52 C53 Na2 N6 -175.84(16) .
Zn2 C53 Na2 N6 55.11(9) .
C54 C53 Na2 C63 -113.0(2) .
C52 C53 Na2 C63 132.07(17) .
Zn2 C53 Na2 C63 3.02(8) .
C54 C53 Na2 C62 -90.7(2) .
C52 C53 Na2 C62 154.33(16) .
Zn2 C53 Na2 C62 25.28(10) .
C54 C53 Na2 N5 142.7(3) .
C52 C53 Na2 N5 27.72(14) .
Zn2 C53 Na2 N5 -101.33(10) .
C54 C53 Na2 C52 115.0(3) .
Zn2 C53 Na2 C52 -129.05(19) .
C54 C53 Na2 Zn2 -116.0(3) .
C52 C53 Na2 Zn2 129.05(19) .
C54 C53 Na2 C70 113.1(3) .
C52 C53 Na2 C70 -1.9(2) .
Zn2 C53 Na2 C70 -130.91(16) .
C54 C53 Na2 C70A 101.7(3) .
C52 C53 Na2 C70A -13.3(3) .
Zn2 C53 Na2 C70A -142.38(19) .
C64 C63 Na2 N7 27.1(3) .
C62 C63 Na2 N7 -83.55(17) .
Zn2 C63 Na2 N7 142.88(8) .
C64 C63 Na2 N8 104.4(3) .
C62 C63 Na2 N8 -6.3(3) .
Zn2 C63 Na2 N8 -139.85(19) .
C64 C63 Na2 N6 140.3(3) .
C62 C63 Na2 N6 29.67(15) .
Zn2 C63 Na2 N6 -103.90(10) .
C64 C63 Na2 C53 -118.9(2) .
C62 C63 Na2 C53 130.49(17) .
Zn2 C63 Na2 C53 -3.07(8) .
C64 C63 Na2 C62 110.6(3) .
Zn2 C63 Na2 C62 -133.57(19) .
C64 C63 Na2 N5 -68.4(2) .
C62 C63 Na2 N5 -179.01(16) .
Zn2 C63 Na2 N5 47.42(8) .
C64 C63 Na2 C52 -97.3(2) .
C62 C63 Na2 C52 152.01(16) .
Zn2 C63 Na2 C52 18.44(9) .
C64 C63 Na2 Zn2 -115.8(3) .
C62 C63 Na2 Zn2 133.57(19) .
C64 C63 Na2 C70 19.8(3) .
C62 C63 Na2 C70 -90.8(2) .
Zn2 C63 Na2 C70 135.63(16) .
C64 C63 Na2 C70A 30.4(3) .
C62 C63 Na2 C70A -80.2(2) .
Zn2 C63 Na2 C70A 146.21(18) .
C67 C62 Na2 N7 -17.1(3) .
C63 C62 Na2 N7 101.42(16) .
N6 C62 Na2 N7 -130.09(15) .
C67 C62 Na2 N8 58.2(3) .
C63 C62 Na2 N8 176.70(16) .
N6 C62 Na2 N8 -54.82(18) .
C67 C62 Na2 N6 113.0(3) .
C63 C62 Na2 N6 -128.5(2) .
C67 C62 Na2 C53 -168.6(3) .
C63 C62 Na2 C53 -50.16(17) .
N6 C62 Na2 C53 78.33(15) .
C67 C62 Na2 C63 -118.5(3) .
N6 C62 Na2 C63 128.5(2) .
C67 C62 Na2 N5 -117.3(3) .
C63 C62 Na2 N5 1.2(2) .
N6 C62 Na2 N5 129.69(14) .
C67 C62 Na2 C52 -153.5(2) .
C63 C62 Na2 C52 -35.0(2) .
N6 C62 Na2 C52 93.49(16) .
C67 C62 Na2 Zn2 -150.2(3) .
C63 C62 Na2 Zn2 -31.77(14) .
N6 C62 Na2 Zn2 96.71(14) .
C67 C62 Na2 C70 -9.1(3) .
C63 C62 Na2 C70 109.4(2) .
N6 C62 Na2 C70 -122.09(18) .
C67 C62 Na2 C70A 1.7(3) .
C63 C62 Na2 C70A 120.1(2) .
N6 C62 Na2 C70A -111.4(2) .
C52 N5 Na2 N7 155.09(16) .
C50 N5 Na2 N7 -94.18(19) .
C51 N5 Na2 N7 42.8(2) .
C52 N5 Na2 N8 80.81(16) .
C50 N5 Na2 N8 -168.46(18) .
C51 N5 Na2 N8 -31.5(2) .
C52 N5 Na2 N6 -65.8(2) .
C50 N5 Na2 N6 44.9(2) .
C51 N5 Na2 N6 -178.10(19) .
C52 N5 Na2 C53 -27.58(15) .
C50 N5 Na2 C53 83.14(19) .
C51 N5 Na2 C53 -139.9(2) .
C52 N5 Na2 C63 -102.47(16) .
C50 N5 Na2 C63 8.25(19) .
C51 N5 Na2 C63 145.3(2) .
C52 N5 Na2 C62 -103.06(17) .
C50 N5 Na2 C62 7.7(2) .
C51 N5 Na2 C62 144.7(2) .
C50 N5 Na2 C52 110.7(2) .
C51 N5 Na2 C52 -112.3(3) .
C52 N5 Na2 Zn2 -71.59(14) .
C50 N5 Na2 Zn2 39.13(17) .
C51 N5 Na2 Zn2 176.1(2) .
C52 N5 Na2 C70 131.07(19) .
C50 N5 Na2 C70 -118.2(2) .
C51 N5 Na2 C70 18.8(2) .
C52 N5 Na2 C70A 125.89(19) .
C50 N5 Na2 C70A -123.4(2) .
C51 N5 Na2 C70A 13.6(2) .
C57 C52 Na2 N7 86.7(3) .
C53 C52 Na2 N7 -159.81(16) .
N5 C52 Na2 N7 -29.04(18) .
C57 C52 Na2 N8 8.6(3) .
C53 C52 Na2 N8 122.05(17) .
N5 C52 Na2 N8 -107.17(15) .
C57 C52 Na2 N6 -108.6(3) .
C53 C52 Na2 N6 4.93(19) .
N5 C52 Na2 N6 135.70(15) .
C57 C52 Na2 C53 -113.5(3) .
N5 C52 Na2 C53 130.8(2) .
C57 C52 Na2 C63 -162.1(3) .
C53 C52 Na2 C63 -48.63(17) .
N5 C52 Na2 C63 82.14(16) .
C57 C52 Na2 C62 -145.5(3) .
C53 C52 Na2 C62 -32.0(2) .
N5 C52 Na2 C62 98.76(17) .
C57 C52 Na2 N5 115.7(3) .
C53 C52 Na2 N5 -130.8(2) .
C57 C52 Na2 Zn2 -148.7(3) .
C53 C52 Na2 Zn2 -35.26(15) .
N5 C52 Na2 Zn2 95.51(15) .
C57 C52 Na2 C70 65.1(3) .
C53 C52 Na2 C70 178.59(19) .
N5 C52 Na2 C70 -50.63(19) .
C57 C52 Na2 C70A 57.0(3) .
C53 C52 Na2 C70A 170.5(2) .
N5 C52 Na2 C70A -58.8(2) .
C63 Zn2 Na2 N7 -52.22(12) .
C53 Zn2 Na2 N7 132.37(13) .
C63 Zn2 Na2 N8 141.01(18) .
C53 Zn2 Na2 N8 -34.40(18) .
C63 Zn2 Na2 N6 55.45(10) .
C53 Zn2 Na2 N6 -119.96(11) .
C63 Zn2 Na2 C53 175.41(12) .
C53 Zn2 Na2 C63 -175.41(12) .
C63 Zn2 Na2 C62 23.25(10) .
C53 Zn2 Na2 C62 -152.15(11) .
C63 Zn2 Na2 N5 -128.48(10) .
C53 Zn2 Na2 N5 56.11(10) .
C63 Zn2 Na2 C52 -159.65(10) .
C53 Zn2 Na2 C52 24.94(10) .
C63 Zn2 Na2 C70 -85.4(2) .
C53 Zn2 Na2 C70 99.2(2) .
C63 Zn2 Na2 C70A -83.3(3) .
C53 Zn2 Na2 C70A 101.3(3) .
N8 Na2 N7 C70 39.2(3) .
N6 Na2 N7 C70 138.7(3) .
C53 Na2 N7 C70 -73.0(3) .
C63 Na2 N7 C70 -166.5(3) .
C62 Na2 N7 C70 164.2(3) .
N5 Na2 N7 C70 -69.2(3) .
C52 Na2 N7 C70 -55.5(3) .
Zn2 Na2 N7 C70 -134.8(3) .
C70A Na2 N7 C70 18.6(4) .
N8 Na2 N7 C73A 134.1(5) .
N6 Na2 N7 C73A -126.4(5) .
C53 Na2 N7 C73A 21.9(5) .
C63 Na2 N7 C73A -71.6(5) .
C62 Na2 N7 C73A -100.9(5) .
N5 Na2 N7 C73A 25.7(5) .
C52 Na2 N7 C73A 39.4(5) .
Zn2 Na2 N7 C73A -39.9(5) .
C70 Na2 N7 C73A 94.9(5) .
C70A Na2 N7 C73A 113.5(6) .
N8 Na2 N7 C72 -98.4(5) .
N6 Na2 N7 C72 1.1(5) .
C53 Na2 N7 C72 149.4(5) .
C63 Na2 N7 C72 55.9(5) .
C62 Na2 N7 C72 26.5(5) .
N5 Na2 N7 C72 153.2(5) .
C52 Na2 N7 C72 166.9(5) .
Zn2 Na2 N7 C72 87.6(5) .
C70 Na2 N7 C72 -137.6(6) .
C70A Na2 N7 C72 -119.0(6) .
N8 Na2 N7 C72A -86.4(5) .
N6 Na2 N7 C72A 13.1(5) .
C53 Na2 N7 C72A 161.3(5) .
C63 Na2 N7 C72A 67.8(5) .
C62 Na2 N7 C72A 38.5(5) .
N5 Na2 N7 C72A 165.2(5) .
C52 Na2 N7 C72A 178.8(5) .
Zn2 Na2 N7 C72A 99.6(5) .
C70 Na2 N7 C72A -125.7(6) .
C70A Na2 N7 C72A -107.0(6) .
N8 Na2 N7 C73 152.9(3) .
N6 Na2 N7 C73 -107.6(3) .
C53 Na2 N7 C73 40.7(4) .
C63 Na2 N7 C73 -52.8(3) .
C62 Na2 N7 C73 -82.1(3) .
N5 Na2 N7 C73 44.5(3) .
C52 Na2 N7 C73 58.2(3) .
Zn2 Na2 N7 C73 -21.1(4) .
C70 Na2 N7 C73 113.7(5) .
C70A Na2 N7 C73 132.3(5) .
N8 Na2 N7 C70A 20.6(3) .
N6 Na2 N7 C70A 120.1(3) .
C53 Na2 N7 C70A -91.6(3) .
C63 Na2 N7 C70A 174.8(3) .
C62 Na2 N7 C70A 145.5(3) .
N5 Na2 N7 C70A -87.8(3) .
C52 Na2 N7 C70A -74.1(3) .
Zn2 Na2 N7 C70A -153.4(3) .
C70 Na2 N7 C70A -18.6(4) .
N7 Na2 N8 C71A 7.2(4) .
N6 Na2 N8 C71A -105.6(4) .
C53 Na2 N8 C71A 152.4(4) .
C63 Na2 N8 C71A -76.4(5) .
C62 Na2 N8 C71A -80.2(4) .
N5 Na2 N8 C71A 96.0(4) .
C52 Na2 N8 C71A 125.4(4) .
Zn2 Na2 N8 C71A 177.0(4) .
C70 Na2 N8 C71A 26.8(4) .
C70A Na2 N8 C71A 20.8(4) .
N7 Na2 N8 C75 113.5(4) .
N6 Na2 N8 C75 0.7(4) .
C53 Na2 N8 C75 -101.2(4) .
C63 Na2 N8 C75 29.9(5) .
C62 Na2 N8 C75 26.2(4) .
N5 Na2 N8 C75 -157.7(4) .
C52 Na2 N8 C75 -128.3(4) .
Zn2 Na2 N8 C75 -76.7(4) .
C70 Na2 N8 C75 133.1(4) .
C70A Na2 N8 C75 127.1(5) .
N7 Na2 N8 C74 -112.7(5) .
N6 Na2 N8 C74 134.5(5) .
C53 Na2 N8 C74 32.5(5) .
C63 Na2 N8 C74 163.7(5) .
C62 Na2 N8 C74 159.9(5) .
N5 Na2 N8 C74 -23.9(5) .
C52 Na2 N8 C74 5.5(5) .
Zn2 Na2 N8 C74 57.1(5) .
C70 Na2 N8 C74 -93.1(5) .
C70A Na2 N8 C74 -99.1(5) .
N7 Na2 N8 C74A -122.2(5) .
N6 Na2 N8 C74A 125.0(5) .
C53 Na2 N8 C74A 23.0(5) .
C63 Na2 N8 C74A 154.1(5) .
C62 Na2 N8 C74A 150.4(5) .
N5 Na2 N8 C74A -33.5(5) .
C52 Na2 N8 C74A -4.1(5) .
Zn2 Na2 N8 C74A 47.5(5) .
C70 Na2 N8 C74A -102.7(5) .
C70A Na2 N8 C74A -108.7(5) .
N7 Na2 N8 C75A 133.9(4) .
N6 Na2 N8 C75A 21.1(4) .
C53 Na2 N8 C75A -80.9(4) .
C63 Na2 N8 C75A 50.3(5) .
C62 Na2 N8 C75A 46.5(4) .
N5 Na2 N8 C75A -137.4(4) .
C52 Na2 N8 C75A -108.0(4) .
Zn2 Na2 N8 C75A -56.4(4) .
C70 Na2 N8 C75A 153.5(4) .
C70A Na2 N8 C75A 147.5(4) .
N7 Na2 N8 C71 -8.3(3) .
N6 Na2 N8 C71 -121.1(3) .
C53 Na2 N8 C71 136.9(3) .
C63 Na2 N8 C71 -91.9(3) .
C62 Na2 N8 C71 -95.7(3) .
N5 Na2 N8 C71 80.4(3) .
C52 Na2 N8 C71 109.8(3) .
Zn2 Na2 N8 C71 161.4(3) .
C70 Na2 N8 C71 11.3(3) .
C70A Na2 N8 C71 5.3(3) .
N10 Na3 N9 C3 79.7(3) 2_665
N10 Na3 N9 C3 -100.3(3) .
C2 Na3 N9 C3 89.3(3) 2_665
C2 Na3 N9 C3 -90.7(3) .
C6 Na3 N9 C3 54.2(3) 2_665
N10 Na3 N9 C4A -66.1(5) 2_665
N10 Na3 N9 C4A 113.9(5) .
C2 Na3 N9 C4A -56.5(6) 2_665
C2 Na3 N9 C4A 123.5(6) .
C6 Na3 N9 C4A -91.6(6) 2_665
N10 Na3 N9 C1A 178.5(5) 2_665
N10 Na3 N9 C1A -1.5(5) .
C2 Na3 N9 C1A -172.0(5) 2_665
C2 Na3 N9 C1A 8.0(5) .
C6 Na3 N9 C1A 152.9(5) 2_665
N10 Na3 N9 C1 -158.8(3) 2_665
N10 Na3 N9 C1 21.2(3) .
C2 Na3 N9 C1 -149.2(3) 2_665
C2 Na3 N9 C1 30.8(3) .
C6 Na3 N9 C1 175.7(3) 2_665
N10 Na3 N9 C3A 59.6(4) 2_665
N10 Na3 N9 C3A -120.4(4) .
C2 Na3 N9 C3A 69.2(4) 2_665
C2 Na3 N9 C3A -110.8(4) .
C6 Na3 N9 C3A 34.1(4) 2_665
N10 Na3 N9 C4 -41.7(3) 2_665
N10 Na3 N9 C4 138.3(3) .
C2 Na3 N9 C4 -32.2(3) 2_665
C2 Na3 N9 C4 147.8(3) .
C6 Na3 N9 C4 -67.3(3) 2_665
N9 Na3 N10 C6 -106.4(4) .
N9 Na3 N10 C6 73.6(4) 2_665
C2 Na3 N10 C6 58.5(5) 2_665
C2 Na3 N10 C6 -121.5(5) .
C6 Na3 N10 C6 180.0 2_665
N9 Na3 N10 C5 133.6(6) .
N9 Na3 N10 C5 -46.4(6) 2_665
C2 Na3 N10 C5 -61.6(7) 2_665
C2 Na3 N10 C5 118.4(7) .
C6 Na3 N10 C5 59.9(8) 2_665
N9 Na3 N10 C2A 0.8(4) .
N9 Na3 N10 C2A -179.2(4) 2_665
C2 Na3 N10 C2A 165.7(5) 2_665
C2 Na3 N10 C2A -14.3(5) .
C6 Na3 N10 C2A -72.8(6) 2_665
N9 Na3 N10 C5A 124.7(9) .
N9 Na3 N10 C5A -55.3(9) 2_665
C2 Na3 N10 C5A -70.4(10) 2_665
C2 Na3 N10 C5A 109.6(10) .
C6 Na3 N10 C5A 51.1(10) 2_665
N9 Na3 N10 C6A -110.9(7) .
N9 Na3 N10 C6A 69.1(7) 2_665
C2 Na3 N10 C6A 54.0(7) 2_665
C2 Na3 N10 C6A -126.0(7) .
C6 Na3 N10 C6A 175.5(10) 2_665
N9 Na3 N10 C2 15.1(3) .
N9 Na3 N10 C2 -164.9(3) 2_665
C2 Na3 N10 C2 180.0 2_665
C6 Na3 N10 C2 -58.5(5) 2_665
N12 Na4 N11 C93 103.9(4) .
N12 Na4 N11 C93 -76.1(4) 2_476
N12 Na4 N11 C90A 12.3(4) .
N12 Na4 N11 C90A -167.7(4) 2_476
N12 Na4 N11 C92 -128.2(6) .
N12 Na4 N11 C92 51.8(6) 2_476
N12 Na4 N11 C92A -117.1(6) .
N12 Na4 N11 C92A 62.9(6) 2_476
N12 Na4 N11 C93A 125.8(4) .
N12 Na4 N11 C93A -54.2(4) 2_476
N12 Na4 N11 C90 -12.6(3) .
N12 Na4 N11 C90 167.4(3) 2_476
N11 Na4 N12 C94A 71.1(5) 2_476
N11 Na4 N12 C94A -108.9(5) .
N11 Na4 N12 C94 -81.3(3) 2_476
N11 Na4 N12 C94 98.7(3) .
N11 Na4 N12 C91 159.6(3) 2_476
N11 Na4 N12 C91 -20.4(3) .
N11 Na4 N12 C95A -53.9(3) 2_476
N11 Na4 N12 C95A 126.1(3) .
N11 Na4 N12 C91A -162.4(3) 2_476
N11 Na4 N12 C91A 17.6(3) .
N11 Na4 N12 C95 42.5(4) 2_476
N11 Na4 N12 C95 -137.5(4) .
C110 Zn4 C100 C101 -135.8(2) .
N13 Zn4 C100 C101 60.3(2) .
C110 Zn4 C100 C102 102.6(2) .
N13 Zn4 C100 C102 -61.3(2) .
C110 Zn4 C100 C103 -15.0(3) .
N13 Zn4 C100 C103 -178.84(18) .
C100 Zn4 C110 C112 -63.8(2) .
N13 Zn4 C110 C112 100.5(2) .
C100 Zn4 C110 C113 54.1(3) .
N13 Zn4 C110 C113 -141.5(2) .
C100 Zn4 C110 C111 177.6(2) .
N13 Zn4 C110 C111 -18.0(3) .
C130 Zn3 C120 C122 51.3(3) .
N13 Zn3 C120 C122 -144.1(2) .
C130 Zn3 C120 C123 -66.4(2) .
N13 Zn3 C120 C123 98.1(2) .
C130 Zn3 C120 C121 173.81(19) .
N13 Zn3 C120 C121 -21.6(2) .
C120 Zn3 C130 C132 -11.0(3) .
N13 Zn3 C130 C132 -174.88(19) .
C120 Zn3 C130 C131 -133.5(2) .
N13 Zn3 C130 C131 62.7(3) .
C120 Zn3 C130 C133 106.1(2) .
N13 Zn3 C130 C133 -57.7(3) .
C120 Zn3 N13 C140 -65.76(18) .
C130 Zn3 N13 C140 100.76(18) .
C120 Zn3 N13 C141 173.40(18) .
C130 Zn3 N13 C141 -20.1(2) .
C120 Zn3 N13 Zn4 58.28(13) .
C130 Zn3 N13 Zn4 -135.20(11) .
C100 Zn4 N13 C140 -22.8(2) .
C110 Zn4 N13 C140 170.8(2) .
C100 Zn4 N13 C141 96.31(19) .
C110 Zn4 N13 C141 -70.1(2) .
C100 Zn4 N13 Zn3 -140.97(11) .
C110 Zn4 N13 Zn3 52.67(14) .
C3 N9 C1 C2 60.3(6) .
C4A N9 C1 C2 179.8(7) .
C1A N9 C1 C2 41.2(12) .
C3A N9 C1 C2 72.2(7) .
C4 N9 C1 C2 -178.0(4) .
Na3 N9 C1 C2 -53.5(5) .
C30A N3 C30 C31 127.1(14) .
C32 N3 C30 C31 -85.9(7) .
C32A N3 C30 C31 -78.9(7) .
C33 N3 C30 C31 159.0(6) .
C33A N3 C30 C31 158.7(6) .
Na1 N3 C30 C31 34.3(6) .
C35A N4 C31 C30 172.1(7) .
C34A N4 C31 C30 -78.4(8) .
C34 N4 C31 C30 -76.7(7) .
C35 N4 C31 C30 165.4(6) .
C31A N4 C31 C30 -36.0(8) .
Na1 N4 C31 C30 47.9(6) .
N3 C30 C31 N4 -59.0(8) .
C93 N11 C90 C91 -73.7(6) .
C90A N11 C90 C91 -51.4(9) .
C92 N11 C90 C91 166.1(7) .
C92A N11 C90 C91 165.9(8) .
C93A N11 C90 C91 -77.8(8) .
Na4 N11 C90 C91 45.9(5) .
C94A N12 C91 C90 172.0(6) .
C94 N12 C91 C90 -67.1(6) .
C95A N12 C91 C90 -79.6(7) .
C91A N12 C91 C90 -35.8(6) .
C95 N12 C91 C90 175.5(5) .
Na4 N12 C91 C90 51.7(4) .
N11 C90 C91 N12 -71.2(6) .
C6 N10 C2 C1 57.8(7) .
C5 N10 C2 C1 -175.5(6) .
C2A N10 C2 C1 80.2(15) .
C5A N10 C2 C1 -171.1(8) .
C6A N10 C2 C1 71.0(8) .
Na3 N10 C2 C1 -52.6(5) .
C6 N10 C2 Na3 110.4(5) .
C5 N10 C2 Na3 -123.0(5) .
C2A N10 C2 Na3 132.8(15) .
C5A N10 C2 Na3 -118.6(8) .
C6A N10 C2 Na3 123.6(7) .
N9 C1 C2 N10 78.3(6) .
N9 C1 C2 Na3 38.9(4) .
N9 Na3 C2 N10 -160.3(3) .
N9 Na3 C2 N10 19.7(3) 2_665
N10 Na3 C2 N10 180.0 2_665
C6 Na3 C2 N10 148.9(3) 2_665
N9 Na3 C2 C1 -29.3(3) .
N9 Na3 C2 C1 150.7(3) 2_665
N10 Na3 C2 C1 -49.0(5) 2_665
N10 Na3 C2 C1 131.0(5) .
C6 Na3 C2 C1 -80.2(4) 2_665
C73A N7 C70 C71 -179.5(6) .
C72 N7 C70 C71 71.9(7) .
C72A N7 C70 C71 60.7(7) .
C73 N7 C70 C71 -174.8(4) .
C70A N7 C70 C71 14.6(12) .
Na2 N7 C70 C71 -64.0(4) .
C73A N7 C70 Na2 -115.5(4) .
C72 N7 C70 Na2 135.9(6) .
C72A N7 C70 Na2 124.6(5) .
C73 N7 C70 Na2 -110.8(4) .
C70A N7 C70 Na2 78.6(15) .
N8 Na2 C70 N7 -132.1(3) .
N6 Na2 C70 N7 -54.6(3) .
C53 Na2 C70 N7 133.7(2) .
C63 Na2 C70 N7 16.5(4) .
C62 Na2 C70 N7 -18.6(3) .
N5 Na2 C70 N7 110.6(3) .
C52 Na2 C70 N7 132.7(3) .
Zn2 Na2 C70 N7 70.7(4) .
C70A Na2 C70 N7 -103.7(14) .
N7 Na2 C70 C71 120.3(5) .
N8 Na2 C70 C71 -11.8(3) .
N6 Na2 C70 C71 65.7(4) .
C53 Na2 C70 C71 -106.0(3) .
C63 Na2 C70 C71 136.8(3) .
C62 Na2 C70 C71 101.7(3) .
N5 Na2 C70 C71 -129.1(3) .
C52 Na2 C70 C71 -107.0(3) .
Zn2 Na2 C70 C71 -169.0(3) .
C70A Na2 C70 C71 16.6(12) .
N7 C70 C71 N8 60.6(6) .
Na2 C70 C71 N8 16.6(4) .
C71A N8 C71 C70 -147(2) .
C75 N8 C71 C70 -157.0(5) .
C74 N8 C71 C70 85.6(7) .
C74A N8 C71 C70 83.4(8) .
C75A N8 C71 C70 -153.9(6) .
Na2 N8 C71 C70 -21.3(5) .
C32 N3 C30A C31A -78.7(8) .
C32A N3 C30A C31A -66.8(8) .
C33 N3 C30A C31A 173.4(7) .
C33A N3 C30A C31A 167.3(6) .
C30 N3 C30A C31A -37.5(9) .
Na1 N3 C30A C31A 55.8(6) .
N3 C30A C31A N4 -57.8(9) .
C31 N4 C31A C30A 127.9(15) .
C35A N4 C31A C30A 156.8(7) .
C34A N4 C31A C30A -85.4(8) .
C34 N4 C31A C30A -88.4(7) .
C35 N4 C31A C30A 156.1(6) .
Na1 N4 C31A C30A 23.7(7) .
C31 N4 C34A Na1 128.9(6) .
C35A N4 C34A Na1 -135.0(5) .
C34 N4 C34A Na1 123(3) .
C35 N4 C34A Na1 -109.5(4) .
C31A N4 C34A Na1 110.7(4) .
N3 Na1 C34A N4 -58.5(4) .
C23 Na1 C34A N4 153.8(4) .
N1 Na1 C34A N4 58.6(5) .
C13 Na1 C34A N4 107.5(7) .
C12 Na1 C34A N4 44.5(6) .
N2 Na1 C34A N4 -154.1(4) .
C22 Na1 C34A N4 178.6(5) .
Zn1 Na1 C34A N4 147.7(3) .
C93 N11 C90A C91A -155.1(8) .
C92 N11 C90A C91A 91.6(10) .
C92A N11 C90A C91A 87.8(10) .
C93A N11 C90A C91A -154.9(7) .
C90 N11 C90A C91A 46.1(8) .
Na4 N11 C90A C91A -42.8(8) .
N11 C90A C91A N12 70.2(10) .
C94A N12 C91A C90A 81.1(8) .
C94 N12 C91A C90A -159.0(8) .
C91 N12 C91A C90A 50.9(6) .
C95A N12 C91A C90A -159.6(7) .
C95 N12 C91A C90A 96.7(8) .
Na4 N12 C91A C90A -50.4(7) .
C3 N9 C1A C2A 108.7(11) .
C4A N9 C1A C2A -130.3(11) .
C1 N9 C1A C2A -88.5(18) .
C3A N9 C1A C2A 115.9(11) .
C4 N9 C1A C2A -134.5(10) .
Na3 N9 C1A C2A 2.7(12) .
N9 C1A C2A N10 -2.1(15) .
C6 N10 C2A C1A 108.8(8) .
C5 N10 C2A C1A -134.1(8) .
C5A N10 C2A C1A -127.4(10) .
C6A N10 C2A C1A 120.6(9) .
C2 N10 C2A C1A -51.1(12) .
Na3 N10 C2A C1A 0.1(9) .
C70 N7 C70A C71A -157.3(19) .
C73A N7 C70A C71A -172.0(6) .
C72 N7 C70A C71A 72.7(8) .
C72A N7 C70A C71A 64.5(7) .
C73 N7 C70A C71A -168.5(5) .
Na2 N7 C70A C71A -52.0(6) .
C70 N7 C70A Na2 -105.3(15) .
C73A N7 C70A Na2 -120.0(5) .
C72 N7 C70A Na2 124.7(5) .
C72A N7 C70A Na2 116.4(5) .
C73 N7 C70A Na2 -116.5(5) .
N7 Na2 C70A C71A 135.2(6) .
N8 Na2 C70A C71A -17.3(4) .
N6 Na2 C70A C71A 58.5(5) .
C53 Na2 C70A C71A -99.6(4) .
C63 Na2 C70A C71A 128.5(4) .
C62 Na2 C70A C71A 94.5(4) .
N5 Na2 C70A C71A -130.9(4) .
C52 Na2 C70A C71A -106.3(4) .
Zn2 Na2 C70A C71A -172.5(3) .
C70 Na2 C70A C71A -165.1(15) .
N8 Na2 C70A N7 -152.5(4) .
N6 Na2 C70A N7 -76.8(3) .
C53 Na2 C70A N7 125.2(3) .
C63 Na2 C70A N7 -6.7(4) .
C62 Na2 C70A N7 -40.7(3) .
N5 Na2 C70A N7 93.9(3) .
C52 Na2 C70A N7 118.4(3) .
Zn2 Na2 C70A N7 52.3(5) .
C70 Na2 C70A N7 59.7(12) .
C75 N8 C71A C70A -164.9(6) .
C74 N8 C71A C70A 81.4(8) .
C74A N8 C71A C70A 82.2(9) .
C75A N8 C71A C70A -160.9(6) .
C71 N8 C71A C70A 24.8(14) .
Na2 N8 C71A C70A -34.4(7) .
N7 C70A C71A N8 63.0(8) .
Na2 C70A C71A N8 24.8(5) .
